data_7114637
loop_
_publ_author_name
'Nathan L. Strutt'
'Huacheng Zhang'
'J. Fraser Stoddart'

_publ_section_title
;
 Enantiopure pillar[5]arene active domains within a homochiral
 metal-organic framework
;
_journal_name_full Chem.Commun.
_journal_page_first 7455
_journal_paper_doi 10.1039/C4CC02559H
_journal_volume 50
_journal_year 2014
_chemical_absolute_configuration ad
_chemical_formula_moiety 'C67 H72 N2 O12, 0.5(C H2 Cl2)'
_chemical_formula_sum 'C67.5 H73 Cl N2 O12'
_chemical_formula_weight 1139.72
_chemical_name_systematic
;
 ?
;
_space_group_crystal_system monoclinic
_space_group_IT_number 4
_space_group_name_Hall 'P 2yb'
_space_group_name_H-M_alt 'P 1 21 1'
_symmetry_space_group_name_Hall 'P 2yb'
_symmetry_space_group_name_H-M 'P 1 21 1'
_atom_sites_solution_hydrogens geom
_audit_creation_date 2014-04-22
_audit_creation_method
;
Olex2 1.2
(compiled 2014.03.20 svn.r2914 for OlexSys, GUI svn.r4816)
;
_cell_angle_alpha 90
_cell_angle_beta 92.817(3)
_cell_angle_gamma 90
_cell_formula_units_Z 4
_cell_length_a 12.0918(5)
_cell_length_b 21.3853(9)
_cell_length_c 26.0509(12)
_cell_measurement_reflns_used 4212
_cell_measurement_temperature 100(2)
_cell_measurement_theta_max 64.55
_cell_measurement_theta_min 4.60
_cell_volume 6728.3(5)
_computing_cell_refinement 'SAINT V7.23A (Bruker, 2005)'
_computing_data_collection 'APEX2 V2.1-4 (Bruker, 2007)'
_computing_data_reduction 'Bruker SAINT'
_computing_molecular_graphics 'Olex2 (Dolomanov et al., 2009)'
_computing_publication_material 'Olex2 (Dolomanov et al., 2009)'
_computing_structure_refinement 'ShelXL (Sheldrick, 2008)'
_diffrn_ambient_temperature 99.9
_diffrn_detector_area_resol_mean 8
_diffrn_measured_fraction_theta_full 0.899
_diffrn_measured_fraction_theta_max 0.947
_diffrn_measurement_device_type 'Bruker Kappa APEX CCD area detector'
_diffrn_measurement_method '\w and \f scans'
_diffrn_radiation_monochromator 'Quazar optics'
_diffrn_radiation_type CuK\a
_diffrn_radiation_wavelength 1.54178
_diffrn_reflns_av_unetI/netI 0.0720
_diffrn_reflns_Laue_measured_fraction_full 0.899
_diffrn_reflns_Laue_measured_fraction_max 0.947
_diffrn_reflns_limit_h_max 13
_diffrn_reflns_limit_h_min -13
_diffrn_reflns_limit_k_max 24
_diffrn_reflns_limit_k_min 0
_diffrn_reflns_limit_l_max 30
_diffrn_reflns_limit_l_min 0
_diffrn_reflns_number 10925
_diffrn_reflns_point_group_measured_fraction_full 0.463
_diffrn_reflns_point_group_measured_fraction_max 0.488
_diffrn_reflns_theta_full 67.679
_diffrn_reflns_theta_max 65.503
_diffrn_reflns_theta_min 4.467
_diffrn_source 'sealed tube'
_exptl_absorpt_coefficient_mu 0.972
_exptl_absorpt_correction_T_max 1
_exptl_absorpt_correction_T_min 0.549453
_exptl_absorpt_correction_type multi-scan
_exptl_absorpt_process_details
;
 TWINABS-2008/4 (Bruker,2010) was used for absorption correction.
 
For component 1:
 wR2(int) was 0.0662 before and 0.0413 after correction.
 The Ratio of minimum to maximum transmission not present.
 The \l/2 correction factor is Not present
 
For component 2:
 wR2(int) was 0.0849 before and 0.0454 after correction.
 The Ratio of minimum to maximum transmission is 0.73.
 The \l/2 correction factor is Not present

Final HKLF 4 output contains 38967 reflections, Rint = 0.0797
 (14879 with I > 3sig(I), Rint = 0.0617)
;
_exptl_crystal_colour colourless
_exptl_crystal_colour_primary colourless
_exptl_crystal_density_diffrn 1.125
_exptl_crystal_description plate
_exptl_crystal_F_000 2420
_exptl_crystal_size_max 0.237
_exptl_crystal_size_mid 0.146
_exptl_crystal_size_min 0.015
_refine_diff_density_max 1.110
_refine_diff_density_min -0.466
_refine_diff_density_rms 0.078
_refine_ls_abs_structure_details
;
No quotients, so Flack parameter determined by classical intensity fit
;
_refine_ls_abs_structure_Flack 0.12(4)
_refine_ls_extinction_method none
_refine_ls_goodness_of_fit_ref 1.039
_refine_ls_hydrogen_treatment constr
_refine_ls_matrix_type full
_refine_ls_number_parameters 1500
_refine_ls_number_reflns 10925
_refine_ls_number_restraints 1522
_refine_ls_restrained_S_all 0.986
_refine_ls_R_factor_all 0.0986
_refine_ls_R_factor_gt 0.0824
_refine_ls_shift/su_max 0.005
_refine_ls_shift/su_mean 0.000
_refine_ls_structure_factor_coef Fsqd
_refine_ls_weighting_details 'w=1/[\s^2^(Fo^2^)+(0.1895P)^2^+0.3443P] where P=(Fo^2^+2Fc^2^)/3'
_refine_ls_weighting_scheme calc
_refine_ls_wR_factor_gt 0.2261
_refine_ls_wR_factor_ref 0.2421
_reflns_Friedel_coverage 0.000
_reflns_Friedel_fraction_full 0.000
_reflns_Friedel_fraction_max 0.000
_reflns_number_gt 8786
_reflns_number_total 10925
_reflns_threshold_expression 'I > 2\s(I)'
_cod_data_source_file c4cc02559h2.cif
_cod_data_source_block n2285_sq_s
_cod_depositor_comments
;

2017-03-06
Z value and formula fixed to values more according to usual
chemical conventions.                 miguel
;
_cod_original_formula_sum 'C135 H146 Cl2 N4 O24'
_cod_original_formula_weight 2279.45
_cod_original_formula_moiety '2(C67 H72 N2 O12), C H2 Cl2'
_cod_original_formula_units_Z 2
_cod_database_code 7114637
_shelxl_version_number 2013-4
_shelx_space_group_comment
;
The symmetry employed for this shelxl refinement is uniquely defined
by the following loop, which should always be used as a source of
symmetry information in preference to the above space-group names.
They are only intended as comments.
;
_shelx_estimated_absorpt_t_max 0.986
_shelx_estimated_absorpt_t_min 0.802
_olex2_refinement_description
;
1. Fixed Uiso
 At 1.2 times of:
  All C(H) groups, All C(H,H) groups
 At 1.5 times of:
  All C(H,H,H) groups, All O(H) groups
2. Restrained distances
 O10-C55 \\sim O10A-C55A \\sim O12A-C67A \\sim O12-C67
 with sigma of 0.01
3. Rigid bond restraints
 All non-hydrogen atoms
 with sigma for 1-2 distances of 0.02 and sigma for 1-3 distances of 0.002
4. Uiso/Uaniso restraints and constraints
All non-hydrogen atoms have similar U: within 1.7A with sigma of 0.02 and sigma
for terminal atoms of 0.002
5.a Ternary CH refined with riding coordinates:
 C54(H54), C66(H66), C54A(H54A), C66A(H66A)
5.b Secondary CH2 refined with riding coordinates:
 C3(H3A,H3B), C10(H10A,H10B), C19(H19A,H19B), C28(H28A,H28B), C37(H37A,H37B),
 C51(H51A,H51B), C52(H52A,H52B), C53(H53A,H53B), C55(H55A,H55B), C63(H63A,H63B),
  C64(H64A,H64B), C65(H65A,H65B), C67(H67A,H67B), C3A(H3AA,H3AB), C10A(H10D,
 H10E), C19A(H19C,H19D), C28A(H28C,H28D), C37A(H37C,H37D), C51A(H51C,H51D),
 C52A(H52C,H52D), C53A(H53C,H53D), C55A(H55C,H55D), C63A(H63C,H63D), C64A(H64C,
 H64D), C65A(H65C,H65D), C67A(H67C,H67D), C68(H68A,H68B)
5.c Me refined with riding coordinates:
 C4(H4A,H4B,H4C), C18(H18A,H18B,H18C), C27(H27A,H27B,H27C), C36(H36A,H36B,
 H36C), C18A(H18D,H18E,H18F)
5.d Aromatic/amide H refined with riding coordinates:
 C1(H1), C7(H7), C14(H14), C16(H16), C22(H22), C25(H25), C31(H31), C34(H34),
 C40(H40), C43(H43), C45(H45), C46(H46), C48(H48), C49(H49), C57(H57), C58(H58),
  C60(H60), C61(H61), C1A(H1A), C7A(H7A), C14A(H14A), C16A(H16A), C22A(H22A),
 C25A(H25A), C31A(H31A), C34A(H34A), C40A(H40A), C43A(H43A), C45A(H45A),
 C46A(H46A), C48A(H48A), C49A(H49A), C57A(H57A), C58A(H58A), C60A(H60A),
 C61A(H61A)
5.e Tetrahedral OH refined with riding coordinates:
 O10(H10), O10A(H10C)
5.f Idealised Me refined as rotating group:
 C1B(H1BA,H1BB,H1BC), C9(H9A,H9B,H9C), C26(H26A,H26B,H26C), C35(H35A,H35B,
 H35C), C1AA(H1AA,H1AB,H1AC), C1BA(H1BD,H1BE,H1BF), C9A(H9AA,H9AB,H9AC),
 C26A(H26D,H26E,H26F), C27A(H27D,H27E,H27F), C35A(H35D,H35E,H35F), C36A(H36D,
 H36E,H36F)
5.g Idealised tetrahedral OH refined as rotating group:
 O12(H12), O12A(H12A)
;

loop_
_space_group_symop_operation_xyz
'x, y, z'
'-x, y+1/2, -z'

loop_
_atom_site_label
_atom_site_type_symbol
_atom_site_fract_x
_atom_site_fract_y
_atom_site_fract_z
_atom_site_U_iso_or_equiv
_atom_site_adp_type
_atom_site_occupancy
_atom_site_site_symmetry_order
_atom_site_calc_flag
_atom_site_refinement_flags_posn
_atom_site_refinement_flags_adp
O1 O 0.4327(9) 0.2410(4) -0.1239(3) 0.0629(19) Uani 1 1 d . U
O2 O 0.3962(6) 0.0888(3) 0.0463(3) 0.0441(13) Uani 1 1 d . U
O3 O 0.6533(8) 0.0562(4) -0.0982(3) 0.0639(18) Uani 1 1 d . U
O4 O 0.7319(9) -0.0464(4) 0.0957(3) 0.072(2) Uani 1 1 d . U
O5 O 1.0559(8) 0.0481(4) -0.0248(4) 0.0714(19) Uani 1 1 d . U
O6 O 0.9849(9) 0.1555(4) 0.1637(4) 0.078(2) Uani 1 1 d . U
O7 O 1.1025(6) 0.2740(4) 0.0014(3) 0.0532(15) Uani 1 1 d . U
O8 O 0.8070(6) 0.3613(4) 0.1401(3) 0.0450(13) Uani 1 1 d . U
O9 O 1.0160(9) 0.3938(7) -0.2079(4) 0.093(3) Uani 1 1 d . U
O10 O 1.1374(15) 0.4920(9) -0.2591(6) 0.141(4) Uani 1 1 d . U
H10 H 1.1876 0.5154 -0.2467 0.212 Uiso 1 1 calc R .
O11 O 0.2029(6) 0.2771(3) 0.2288(3) 0.0427(12) Uani 1 1 d . U
O12 O -0.0104(7) 0.2696(3) 0.2538(3) 0.0559(16) Uani 1 1 d . U
H12 H -0.0016 0.2518 0.2825 0.084 Uiso 1 1 calc GR .
N1 N 0.9079(13) 0.4792(6) -0.2366(4) 0.079(3) Uani 1 1 d . U
N2 N 0.1418(7) 0.3776(4) 0.2219(3) 0.0438(16) Uani 1 1 d . U
C1 C 0.4479(9) 0.1393(5) -0.0840(4) 0.0424(18) Uani 1 1 d . U
H1 H 0.4702 0.1222 -0.1155 0.051 Uiso 1 1 calc R .
C1B C 0.4723(14) 0.2134(6) -0.1680(4) 0.066(2) Uani 1 1 d . U
H1BA H 0.4627 0.2424 -0.1970 0.099 Uiso 1 1 calc GR .
H1BB H 0.4310 0.1748 -0.1757 0.099 Uiso 1 1 calc GR .
H1BC H 0.5511 0.2035 -0.1621 0.099 Uiso 1 1 calc GR .
C2 C 0.3903(9) 0.2292(4) -0.0366(4) 0.0358(17) Uani 1 1 d . U
C3 C 0.3719(8) 0.3001(5) -0.0311(4) 0.0376(17) Uani 1 1 d . U
H3A H 0.3464 0.3179 -0.0647 0.045 Uiso 1 1 calc R .
H3B H 0.3139 0.3079 -0.0063 0.045 Uiso 1 1 calc R .
C4 C 0.7427(13) 0.0786(7) -0.1250(5) 0.0652(19) Uani 1 1 d . U
H4A H 0.7252 0.0755 -0.1621 0.098 Uiso 1 1 calc R .
H4B H 0.8088 0.0537 -0.1160 0.098 Uiso 1 1 calc R .
H4C H 0.7566 0.1225 -0.1158 0.098 Uiso 1 1 calc R .
C5 C 0.4410(9) 0.1001(5) -0.0400(4) 0.0392(17) Uani 1 1 d . U
C6 C 0.4221(9) 0.2025(5) -0.0807(4) 0.0435(19) Uani 1 1 d . U
C7 C 0.3811(8) 0.1925(4) 0.0057(4) 0.0355(16) Uani 1 1 d . U
H7 H 0.3563 0.2107 0.0364 0.043 Uiso 1 1 calc R .
C8 C 0.4074(9) 0.1279(5) 0.0052(4) 0.0390(18) Uani 1 1 d . U
C9 C 0.3716(10) 0.1140(5) 0.0931(4) 0.0453(15) Uani 1 1 d . U
H9A H 0.3028 0.1381 0.0892 0.068 Uiso 1 1 calc GR .
H9B H 0.4320 0.1416 0.1053 0.068 Uiso 1 1 calc GR .
H9C H 0.3626 0.0803 0.1180 0.068 Uiso 1 1 calc GR .
C10 C 0.4678(9) 0.0336(5) -0.0416(4) 0.0427(17) Uani 1 1 d . U
H10A H 0.4589 0.0186 -0.0775 0.051 Uiso 1 1 calc R .
H10B H 0.4150 0.0102 -0.0210 0.051 Uiso 1 1 calc R .
C11 C 0.5851(10) 0.0203(5) -0.0210(4) 0.0459(18) Uani 1 1 d . U
C12 C 0.6806(10) 0.0318(5) -0.0504(4) 0.0487(19) Uani 1 1 d . U
C14 C 0.7883(11) 0.0163(5) -0.0305(5) 0.059(2) Uani 1 1 d . U
H14 H 0.8501 0.0225 -0.0511 0.070 Uiso 1 1 calc R .
C15 C 0.7130(12) -0.0207(5) 0.0475(5) 0.058(2) Uani 1 1 d . U
C16 C 0.6074(11) -0.0086(5) 0.0284(4) 0.0465(18) Uani 1 1 d . U
H16 H 0.5469 -0.0197 0.0484 0.056 Uiso 1 1 calc R .
C17 C 0.8037(11) -0.0069(5) 0.0167(5) 0.058(2) Uani 1 1 d . U
C18 C 0.6484(14) -0.0503(7) 0.1288(5) 0.071(2) Uani 1 1 d . U
H18A H 0.5773 -0.0530 0.1092 0.106 Uiso 1 1 calc R .
H18B H 0.6491 -0.0130 0.1506 0.106 Uiso 1 1 calc R .
H18C H 0.6588 -0.0876 0.1503 0.106 Uiso 1 1 calc R .
C19 C 0.9209(13) -0.0170(6) 0.0383(7) 0.078(3) Uani 1 1 d . U
H19A H 0.9647 -0.0384 0.0124 0.094 Uiso 1 1 calc R .
H19B H 0.9197 -0.0441 0.0691 0.094 Uiso 1 1 calc R .
C20 C 0.9763(11) 0.0462(5) 0.0531(6) 0.063(2) Uani 1 1 d . U
C21 C 1.0430(12) 0.0764(6) 0.0216(6) 0.066(2) Uani 1 1 d . U
C22 C 1.0919(10) 0.1339(6) 0.0355(6) 0.061(2) Uani 1 1 d . U
H22 H 1.1377 0.1557 0.0129 0.073 Uiso 1 1 calc R .
C23 C 1.0699(9) 0.1587(5) 0.0855(5) 0.0555(19) Uani 1 1 d . U
C24 C 0.9986(11) 0.1275(6) 0.1151(6) 0.063(2) Uani 1 1 d . U
C25 C 0.9561(10) 0.0698(6) 0.1014(6) 0.068(2) Uani 1 1 d . U
H25 H 0.9137 0.0465 0.1245 0.081 Uiso 1 1 calc R .
C26 C 1.1260(12) 0.0810(6) -0.0612(6) 0.072(2) Uani 1 1 d . U
H26A H 1.1209 0.0597 -0.0945 0.109 Uiso 1 1 calc GR .
H26B H 1.2032 0.0808 -0.0477 0.109 Uiso 1 1 calc GR .
H26C H 1.1005 0.1242 -0.0654 0.109 Uiso 1 1 calc GR .
C27 C 0.8896(15) 0.1420(7) 0.1875(6) 0.079(2) Uani 1 1 d . U
H27A H 0.8297 0.1344 0.1616 0.119 Uiso 1 1 calc R .
H27B H 0.8700 0.1773 0.2092 0.119 Uiso 1 1 calc R .
H27C H 0.9009 0.1046 0.2089 0.119 Uiso 1 1 calc R .
C28 C 1.1155(10) 0.2226(5) 0.0993(5) 0.055(2) Uani 1 1 d . U
H28A H 1.1334 0.2245 0.1368 0.066 Uiso 1 1 calc R .
H28B H 1.1849 0.2296 0.0815 0.066 Uiso 1 1 calc R .
C29 C 1.0349(8) 0.2730(5) 0.0847(4) 0.0397(15) Uani 1 1 d . U
C30 C 1.0302(8) 0.2970(5) 0.0341(4) 0.0443(18) Uani 1 1 d . U
C31 C 0.9503(8) 0.3448(4) 0.0204(4) 0.0340(16) Uani 1 1 d . U
H31 H 0.9474 0.3619 -0.0133 0.041 Uiso 1 1 calc R .
C32 C 0.8763(8) 0.3665(4) 0.0565(4) 0.0326(15) Uani 1 1 d . U
C33 C 0.8801(8) 0.3408(4) 0.1041(4) 0.0370(16) Uani 1 1 d . U
C34 C 0.9629(8) 0.2962(4) 0.1190(4) 0.0388(16) Uani 1 1 d . U
H34 H 0.9682 0.2820 0.1536 0.047 Uiso 1 1 calc R .
C35 C 1.0885(10) 0.2899(6) -0.0504(5) 0.0543(17) Uani 1 1 d . U
H35A H 1.1394 0.2653 -0.0704 0.081 Uiso 1 1 calc GR .
H35B H 1.1042 0.3345 -0.0547 0.081 Uiso 1 1 calc GR .
H35C H 1.0120 0.2812 -0.0625 0.081 Uiso 1 1 calc GR .
C36 C 0.7527(9) 0.3153(5) 0.1665(4) 0.0464(15) Uani 1 1 d . U
H36A H 0.7164 0.2863 0.1419 0.070 Uiso 1 1 calc R .
H36B H 0.6969 0.3346 0.1875 0.070 Uiso 1 1 calc R .
H36C H 0.8063 0.2924 0.1888 0.070 Uiso 1 1 calc R .
C37 C 0.7908(8) 0.4158(4) 0.0389(4) 0.0365(16) Uani 1 1 d . U
H37A H 0.7771 0.4439 0.0681 0.044 Uiso 1 1 calc R .
H37B H 0.8218 0.4413 0.0113 0.044 Uiso 1 1 calc R .
C38 C 0.6836(8) 0.3887(4) 0.0194(4) 0.0331(16) Uani 1 1 d . U
C39 C 0.6619(8) 0.3742(4) -0.0336(4) 0.0359(16) Uani 1 1 d . U
C40 C 0.5622(8) 0.3462(4) -0.0476(4) 0.0360(17) Uani 1 1 d . U
H40 H 0.5475 0.3360 -0.0827 0.043 Uiso 1 1 calc R .
C41 C 0.4804(8) 0.3318(4) -0.0122(4) 0.0362(16) Uani 1 1 d . U
C42 C 0.4982(8) 0.3512(4) 0.0386(4) 0.0338(16) Uani 1 1 d . U
C43 C 0.6041(8) 0.3757(4) 0.0535(4) 0.0339(16) Uani 1 1 d . U
H43 H 0.6207 0.3834 0.0889 0.041 Uiso 1 1 calc R .
C44 C 0.7361(8) 0.3899(5) -0.0747(4) 0.0368(17) Uani 1 1 d . U
C45 C 0.7609(8) 0.4516(5) -0.0857(4) 0.0359(17) Uani 1 1 d . U
H45 H 0.7341 0.4839 -0.0645 0.043 Uiso 1 1 calc R .
C46 C 0.8254(9) 0.4677(6) -0.1280(4) 0.046(2) Uani 1 1 d . U
H46 H 0.8416 0.5101 -0.1358 0.055 Uiso 1 1 calc R .
C47 C 0.8641(10) 0.4182(7) -0.1576(4) 0.053(2) Uani 1 1 d . U
C48 C 0.8458(11) 0.3573(7) -0.1462(4) 0.060(2) Uani 1 1 d . U
H48 H 0.8771 0.3250 -0.1658 0.072 Uiso 1 1 calc R .
C49 C 0.7788(10) 0.3424(5) -0.1042(4) 0.051(2) Uani 1 1 d . U
H49 H 0.7635 0.3000 -0.0965 0.061 Uiso 1 1 calc R .
C50 C 0.9365(14) 0.4319(11) -0.2025(6) 0.090(3) Uani 1 1 d . U
C51 C 0.805(2) 0.5132(9) -0.2369(7) 0.106(5) Uani 1 1 d . U
H51A H 0.8152 0.5559 -0.2229 0.128 Uiso 1 1 calc R .
H51B H 0.7490 0.4909 -0.2170 0.128 Uiso 1 1 calc R .
C52 C 0.770(2) 0.5146(11) -0.2961(6) 0.121(5) Uani 1 1 d . U
H52A H 0.7355 0.4745 -0.3072 0.145 Uiso 1 1 calc R .
H52B H 0.7167 0.5490 -0.3040 0.145 Uiso 1 1 calc R .
C53 C 0.865(2) 0.5241(12) -0.3188(7) 0.117(5) Uani 1 1 d . U
H53A H 0.8804 0.5694 -0.3205 0.141 Uiso 1 1 calc R .
H53B H 0.8590 0.5075 -0.3543 0.141 Uiso 1 1 calc R .
C54 C 0.9692(19) 0.4868(10) -0.2842(7) 0.104(4) Uani 1 1 d . U
H54 H 0.9880 0.4456 -0.2998 0.125 Uiso 1 1 calc R .
C55 C 1.0550(18) 0.5290(13) -0.2864(9) 0.141(5) Uani 1 1 d . U
H55A H 1.0395 0.5685 -0.2684 0.169 Uiso 1 1 calc R .
H55B H 1.0745 0.5379 -0.3221 0.169 Uiso 1 1 calc R .
C56 C 0.4199(8) 0.3431(4) 0.0800(4) 0.0356(17) Uani 1 1 d . U
C57 C 0.3111(8) 0.3708(4) 0.0762(4) 0.0353(17) Uani 1 1 d . U
H57 H 0.2857 0.3898 0.0448 0.042 Uiso 1 1 calc R .
C58 C 0.2453(8) 0.3702(4) 0.1161(4) 0.0332(16) Uani 1 1 d . U
H58 H 0.1765 0.3917 0.1133 0.040 Uiso 1 1 calc R .
C59 C 0.2762(8) 0.3380(4) 0.1628(4) 0.0351(16) Uani 1 1 d . U
C60 C 0.3801(9) 0.3083(5) 0.1664(4) 0.0394(18) Uani 1 1 d . U
H60 H 0.4028 0.2864 0.1968 0.047 Uiso 1 1 calc R .
C61 C 0.4491(9) 0.3108(5) 0.1259(4) 0.0393(18) Uani 1 1 d . U
H61 H 0.5186 0.2901 0.1290 0.047 Uiso 1 1 calc R .
C62 C 0.2044(9) 0.3289(5) 0.2057(4) 0.0407(13) Uani 1 1 d . U
C63 C 0.1471(11) 0.4430(5) 0.2049(4) 0.050(2) Uani 1 1 d . U
H63A H 0.0870 0.4527 0.1790 0.059 Uiso 1 1 calc R .
H63B H 0.2194 0.4525 0.1904 0.059 Uiso 1 1 calc R .
C64 C 0.1322(11) 0.4795(5) 0.2556(4) 0.054(2) Uani 1 1 d . U
H64A H 0.2043 0.4855 0.2746 0.064 Uiso 1 1 calc R .
H64B H 0.0987 0.5211 0.2484 0.064 Uiso 1 1 calc R .
C65 C 0.0578(10) 0.4406(6) 0.2855(4) 0.052(2) Uani 1 1 d . U
H65A H -0.0206 0.4511 0.2767 0.062 Uiso 1 1 calc R .
H65B H 0.0726 0.4474 0.3228 0.062 Uiso 1 1 calc R .
C66 C 0.0830(9) 0.3702(5) 0.2707(4) 0.0457(18) Uani 1 1 d . U
H66 H 0.1312 0.3493 0.2978 0.055 Uiso 1 1 calc R .
C67 C -0.0253(10) 0.3355(4) 0.2614(5) 0.0553(17) Uani 1 1 d . U
H67A H -0.0716 0.3420 0.2913 0.066 Uiso 1 1 calc R .
H67B H -0.0654 0.3533 0.2308 0.066 Uiso 1 1 calc R .
O1A O -0.0632(9) 0.2800(4) 0.6231(3) 0.065(2) Uani 1 1 d . U
O2A O -0.0954(6) 0.4331(3) 0.4515(3) 0.0395(13) Uani 1 1 d . U
O3A O 0.1770(8) 0.4617(4) 0.6018(3) 0.0623(17) Uani 1 1 d . U
O4A O 0.2393(8) 0.5641(4) 0.4111(3) 0.0640(17) Uani 1 1 d . U
O5A O 0.5737(8) 0.4675(5) 0.5371(4) 0.0685(19) Uani 1 1 d . U
O6A O 0.4719(7) 0.3632(4) 0.3469(3) 0.0530(15) Uani 1 1 d . U
O7A O 0.5894(6) 0.2423(3) 0.5120(3) 0.0455(13) Uani 1 1 d . U
O8A O 0.2774(6) 0.1565(3) 0.3653(3) 0.0452(14) Uani 1 1 d . U
O9A O 0.5090(7) 0.0979(4) 0.7269(3) 0.0556(16) Uani 1 1 d . U
O10A O 0.6077(6) 0.0002(4) 0.7783(3) 0.0581(17) Uani 1 1 d . U
H10C H 0.6025 0.0393 0.7771 0.087 Uiso 1 1 calc R .
O11A O -0.3676(7) 0.2346(4) 0.2706(3) 0.0525(15) Uani 1 1 d . U
O12A O -0.6762(6) 0.1611(4) 0.2071(3) 0.0504(15) Uani 1 1 d . U
H12A H -0.7400 0.1595 0.2184 0.076 Uiso 1 1 calc GR .
N1A N 0.3662(8) 0.0334(4) 0.7461(3) 0.0433(16) Uani 1 1 d . U
N2A N -0.4110(8) 0.1327(4) 0.2787(3) 0.0448(16) Uani 1 1 d . U
C1A C -0.0395(10) 0.3826(5) 0.5832(4) 0.049(2) Uani 1 1 d . U
H1A H -0.0118 0.4003 0.6147 0.059 Uiso 1 1 calc R .
C1AA C 0.2665(12) 0.4304(6) 0.6291(5) 0.0636(18) Uani 1 1 d . U
H1AA H 0.2973 0.3985 0.6070 0.095 Uiso 1 1 calc GR .
H1AB H 0.2393 0.4106 0.6600 0.095 Uiso 1 1 calc GR .
H1AC H 0.3243 0.4609 0.6391 0.095 Uiso 1 1 calc GR .
C1BA C -0.0264(14) 0.3015(6) 0.6701(5) 0.068(2) Uani 1 1 d . U
H1BD H 0.0498 0.3167 0.6682 0.103 Uiso 1 1 calc GR .
H1BE H -0.0282 0.2675 0.6953 0.103 Uiso 1 1 calc GR .
H1BF H -0.0741 0.3358 0.6806 0.103 Uiso 1 1 calc GR .
C2A C -0.1063(9) 0.2927(4) 0.5355(4) 0.0376(17) Uani 1 1 d . U
C3A C -0.1346(9) 0.2241(5) 0.5303(4) 0.0382(17) Uani 1 1 d . U
H3AA H -0.1986 0.2187 0.5056 0.046 Uiso 1 1 calc R .
H3AB H -0.1553 0.2074 0.5640 0.046 Uiso 1 1 calc R .
C5A C -0.0476(9) 0.4198(4) 0.5388(4) 0.0374(17) Uani 1 1 d . U
C6A C -0.0717(10) 0.3198(5) 0.5818(4) 0.044(2) Uani 1 1 d . U
C7A C -0.1167(8) 0.3306(4) 0.4910(4) 0.0347(16) Uani 1 1 d . U
H7A H -0.1441 0.3130 0.4594 0.042 Uiso 1 1 calc R .
C8A C -0.0866(8) 0.3943(4) 0.4932(4) 0.0349(16) Uani 1 1 d . U
C9A C -0.1312(9) 0.4066(5) 0.4019(4) 0.0403(14) Uani 1 1 d . U
H9AA H -0.1349 0.4398 0.3759 0.060 Uiso 1 1 calc GR .
H9AB H -0.2046 0.3877 0.4043 0.060 Uiso 1 1 calc GR .
H9AC H -0.0783 0.3746 0.3920 0.060 Uiso 1 1 calc GR .
C10A C -0.0119(10) 0.4890(5) 0.5418(4) 0.0463(18) Uani 1 1 d . U
H10D H -0.0655 0.5145 0.5208 0.056 Uiso 1 1 calc R .
H10E H -0.0142 0.5034 0.5778 0.056 Uiso 1 1 calc R .
C11A C 0.1003(10) 0.4997(4) 0.5236(4) 0.0439(18) Uani 1 1 d . U
C12A C 0.1918(11) 0.4880(5) 0.5556(5) 0.051(2) Uani 1 1 d . U
C14A C 0.2979(11) 0.4970(5) 0.5365(6) 0.061(2) Uani 1 1 d . U
H14A H 0.3612 0.4839 0.5567 0.073 Uiso 1 1 calc R .
C15A C 0.2237(10) 0.5377(5) 0.4590(5) 0.052(2) Uani 1 1 d . U
C16A C 0.1175(10) 0.5254(5) 0.4747(5) 0.0481(19) Uani 1 1 d . U
H16A H 0.0554 0.5345 0.4521 0.058 Uiso 1 1 calc R .
C17A C 0.3122(9) 0.5246(4) 0.4889(5) 0.0475(17) Uani 1 1 d . U
C18A C 0.1501(12) 0.5749(6) 0.3780(5) 0.0641(18) Uani 1 1 d . U
H18D H 0.1728 0.5714 0.3426 0.096 Uiso 1 1 calc R .
H18E H 0.1214 0.6171 0.3838 0.096 Uiso 1 1 calc R .
H18F H 0.0922 0.5441 0.3840 0.096 Uiso 1 1 calc R .
C19A C 0.4280(11) 0.5356(6) 0.4703(6) 0.065(2) Uani 1 1 d . U
H19C H 0.4238 0.5634 0.4399 0.078 Uiso 1 1 calc R .
H19D H 0.4740 0.5565 0.4977 0.078 Uiso 1 1 calc R .
C20A C 0.4817(9) 0.4739(5) 0.4563(5) 0.0508(18) Uani 1 1 d . U
C21A C 0.5490(9) 0.4414(5) 0.4897(5) 0.0476(19) Uani 1 1 d . U
C22A C 0.5916(9) 0.3829(5) 0.4761(4) 0.0425(18) Uani 1 1 d . U
H22A H 0.6393 0.3607 0.4998 0.051 Uiso 1 1 calc R .
C23A C 0.5634(8) 0.3569(5) 0.4270(4) 0.0399(17) Uani 1 1 d . U
C24A C 0.4958(9) 0.3904(5) 0.3932(4) 0.0442(18) Uani 1 1 d . U
C25A C 0.4556(10) 0.4499(5) 0.4078(5) 0.051(2) Uani 1 1 d . U
H25A H 0.4103 0.4734 0.3841 0.061 Uiso 1 1 calc R .
C26A C 0.6453(12) 0.4336(7) 0.5714(6) 0.069(2) Uani 1 1 d . U
H26D H 0.7214 0.4368 0.5602 0.104 Uiso 1 1 calc GR .
H26E H 0.6227 0.3896 0.5715 0.104 Uiso 1 1 calc GR .
H26F H 0.6416 0.4510 0.6060 0.104 Uiso 1 1 calc GR .
C27A C 0.3859(11) 0.3931(6) 0.3137(4) 0.0545(16) Uani 1 1 d . U
H27D H 0.3655 0.3655 0.2848 0.082 Uiso 1 1 calc GR .
H27E H 0.4140 0.4327 0.3007 0.082 Uiso 1 1 calc GR .
H27F H 0.3206 0.4012 0.3336 0.082 Uiso 1 1 calc GR .
C28A C 0.6004(9) 0.2929(5) 0.4148(4) 0.0381(16) Uani 1 1 d . U
H28C H 0.6706 0.2840 0.4345 0.046 Uiso 1 1 calc R .
H28D H 0.6148 0.2905 0.3777 0.046 Uiso 1 1 calc R .
C29A C 0.5138(8) 0.2430(4) 0.4275(4) 0.0365(16) Uani 1 1 d . U
C30A C 0.5087(8) 0.2189(4) 0.4769(4) 0.0347(16) Uani 1 1 d . U
C31A C 0.4319(8) 0.1739(4) 0.4881(4) 0.0357(17) Uani 1 1 d . U
H31A H 0.4322 0.1572 0.5219 0.043 Uiso 1 1 calc R .
C32A C 0.3534(8) 0.1522(4) 0.4510(4) 0.0332(15) Uani 1 1 d . U
C33A C 0.3569(8) 0.1776(4) 0.4025(3) 0.0343(16) Uani 1 1 d . U
C34A C 0.4347(9) 0.2234(5) 0.3915(4) 0.0392(18) Uani 1 1 d . U
H34A H 0.4328 0.2414 0.3581 0.047 Uiso 1 1 calc R .
C35A C 0.5828(9) 0.2229(5) 0.5644(4) 0.0463(15) Uani 1 1 d . U
H35D H 0.5841 0.1771 0.5662 0.069 Uiso 1 1 calc GR .
H35E H 0.5138 0.2384 0.5780 0.069 Uiso 1 1 calc GR .
H35F H 0.6461 0.2398 0.5849 0.069 Uiso 1 1 calc GR .
C36A C 0.2186(10) 0.2067(5) 0.3386(4) 0.0464(15) Uani 1 1 d . U
H36D H 0.1643 0.1890 0.3135 0.070 Uiso 1 1 calc GR .
H36E H 0.2713 0.2327 0.3208 0.070 Uiso 1 1 calc GR .
H36F H 0.1804 0.2323 0.3634 0.070 Uiso 1 1 calc GR .
C37A C 0.2680(8) 0.1036(4) 0.4638(4) 0.0341(15) Uani 1 1 d . U
H37C H 0.2495 0.0782 0.4329 0.041 Uiso 1 1 calc R .
H37D H 0.3002 0.0754 0.4907 0.041 Uiso 1 1 calc R .
C38A C 0.1652(8) 0.1317(4) 0.4822(3) 0.0293(14) Uani 1 1 d . U
C39A C 0.1478(8) 0.1458(4) 0.5347(4) 0.0321(15) Uani 1 1 d . U
C40A C 0.0502(8) 0.1751(4) 0.5478(4) 0.0355(16) Uani 1 1 d . U
H40A H 0.0416 0.1865 0.5826 0.043 Uiso 1 1 calc R .
C41A C -0.0349(8) 0.1881(4) 0.5117(4) 0.0360(16) Uani 1 1 d . U
C42A C -0.0213(8) 0.1721(4) 0.4607(4) 0.0331(16) Uani 1 1 d . U
C43A C 0.0770(8) 0.1454(4) 0.4473(4) 0.0357(16) Uani 1 1 d . U
H43A H 0.0854 0.1357 0.4121 0.043 Uiso 1 1 calc R .
C44A C 0.2289(8) 0.1276(4) 0.5779(3) 0.0329(16) Uani 1 1 d . U
C45A C 0.2545(8) 0.0651(4) 0.5878(4) 0.0323(17) Uani 1 1 d . U
H45A H 0.2308 0.0340 0.5636 0.039 Uiso 1 1 calc R .
C46A C 0.3130(9) 0.0476(5) 0.6315(4) 0.041(2) Uani 1 1 d . U
H46A H 0.3250 0.0045 0.6386 0.049 Uiso 1 1 calc R .
C47A C 0.3549(9) 0.0921(5) 0.6653(4) 0.043(2) Uani 1 1 d . U
C48A C 0.3365(9) 0.1544(5) 0.6542(4) 0.044(2) Uani 1 1 d . U
H48A H 0.3673 0.1855 0.6766 0.052 Uiso 1 1 calc R .
C49A C 0.2744(9) 0.1722(4) 0.6110(4) 0.041(2) Uani 1 1 d . U
H49A H 0.2626 0.2153 0.6040 0.049 Uiso 1 1 calc R .
C50A C 0.4160(10) 0.0761(6) 0.7153(5) 0.0535(16) Uani 1 1 d . U
C51A C 0.2507(10) 0.0127(6) 0.7435(5) 0.053(2) Uani 1 1 d . U
H51C H 0.2447 -0.0306 0.7303 0.064 Uiso 1 1 calc R .
H51D H 0.2049 0.0404 0.7206 0.064 Uiso 1 1 calc R .
C52A C 0.2134(10) 0.0160(6) 0.7975(5) 0.057(3) Uani 1 1 d . U
H52C H 0.1511 -0.0129 0.8028 0.068 Uiso 1 1 calc R .
H52D H 0.1915 0.0591 0.8067 0.068 Uiso 1 1 calc R .
C53A C 0.3193(10) -0.0047(6) 0.8282(4) 0.052(2) Uani 1 1 d . U
H53C H 0.3202 0.0120 0.8637 0.062 Uiso 1 1 calc R .
H53D H 0.3238 -0.0508 0.8298 0.062 Uiso 1 1 calc R .
C54A C 0.4142(9) 0.0216(6) 0.7997(4) 0.0452(19) Uani 1 1 d . U
H54A H 0.4393 0.0620 0.8158 0.054 Uiso 1 1 calc R .
C55A C 0.5117(9) -0.0252(6) 0.8004(5) 0.0577(17) Uani 1 1 d . U
H55C H 0.5309 -0.0377 0.8363 0.069 Uiso 1 1 calc R .
H55D H 0.4882 -0.0633 0.7811 0.069 Uiso 1 1 calc R .
C56A C -0.1103(8) 0.1785(4) 0.4201(4) 0.0344(17) Uani 1 1 d . U
C57A C -0.2140(8) 0.1493(4) 0.4231(4) 0.0327(16) Uani 1 1 d . U
H57A H -0.2310 0.1283 0.4539 0.039 Uiso 1 1 calc R .
C58A C -0.2905(8) 0.1504(4) 0.3830(3) 0.0333(16) Uani 1 1 d . U
H58A H -0.3589 0.1294 0.3865 0.040 Uiso 1 1 calc R .
C59A C -0.2719(8) 0.1814(4) 0.3368(4) 0.0373(18) Uani 1 1 d . U
C60A C -0.1692(8) 0.2118(5) 0.3346(4) 0.0400(18) Uani 1 1 d . U
H60A H -0.1535 0.2338 0.3041 0.048 Uiso 1 1 calc R .
C61A C -0.0909(9) 0.2113(5) 0.3743(4) 0.0396(19) Uani 1 1 d . U
H61A H -0.0230 0.2330 0.3710 0.048 Uiso 1 1 calc R .
C62A C -0.3517(10) 0.1849(6) 0.2938(4) 0.0505(16) Uani 1 1 d . U
C63A C -0.3764(13) 0.0696(6) 0.2946(5) 0.068(3) Uani 1 1 d . U
H63C H -0.4221 0.0527 0.3219 0.081 Uiso 1 1 calc R .
H63D H -0.2971 0.0678 0.3059 0.081 Uiso 1 1 calc R .
C64A C -0.3997(16) 0.0372(7) 0.2433(6) 0.088(4) Uani 1 1 d . U
H64C H -0.3385 0.0448 0.2202 0.106 Uiso 1 1 calc R .
H64D H -0.4070 -0.0085 0.2484 0.106 Uiso 1 1 calc R .
C65A C -0.5059(15) 0.0637(7) 0.2204(6) 0.082(4) Uani 1 1 d . U
H65C H -0.5712 0.0453 0.2362 0.099 Uiso 1 1 calc R .
H65D H -0.5125 0.0575 0.1827 0.099 Uiso 1 1 calc R .
C66A C -0.4919(10) 0.1319(6) 0.2342(4) 0.052(2) Uani 1 1 d . U
H66A H -0.4603 0.1547 0.2048 0.063 Uiso 1 1 calc R .
C67A C -0.5965(9) 0.1636(5) 0.2488(4) 0.0497(16) Uani 1 1 d . U
H67C H -0.6258 0.1425 0.2791 0.060 Uiso 1 1 calc R .
H67D H -0.5807 0.2077 0.2580 0.060 Uiso 1 1 calc R .
Cl1 Cl 0.1668(3) 0.36042(18) 0.41455(14) 0.0755(9) Uani 1 1 d . U
Cl2 Cl 0.2011(4) 0.30945(19) 0.51548(18) 0.0912(12) Uani 1 1 d . U
C68 C 0.2641(12) 0.3430(9) 0.4646(5) 0.083(5) Uani 1 1 d . U
H68A H 0.3204 0.3139 0.4519 0.099 Uiso 1 1 calc R .
H68B H 0.3023 0.3818 0.4761 0.099 Uiso 1 1 calc R .

loop_
_atom_site_aniso_label
_atom_site_aniso_U_11
_atom_site_aniso_U_22
_atom_site_aniso_U_33
_atom_site_aniso_U_23
_atom_site_aniso_U_13
_atom_site_aniso_U_12
O1 0.096(6) 0.051(3) 0.043(3) 0.003(3) 0.013(3) -0.001(4)
O2 0.048(4) 0.040(3) 0.044(2) 0.006(2) 0.001(3) 0.003(3)
O3 0.067(5) 0.064(4) 0.062(4) -0.006(3) 0.013(3) 0.005(4)
O4 0.085(6) 0.057(4) 0.072(4) -0.009(3) -0.017(3) 0.019(4)
O5 0.063(5) 0.040(4) 0.108(5) -0.027(3) -0.016(4) 0.008(3)
O6 0.086(5) 0.049(4) 0.097(5) -0.010(4) -0.007(4) -0.001(4)
O7 0.038(3) 0.052(4) 0.069(3) -0.025(3) 0.002(3) 0.012(3)
O8 0.035(3) 0.049(3) 0.052(3) 0.010(3) 0.004(2) 0.002(2)
O9 0.058(5) 0.151(7) 0.071(4) 0.000(4) 0.023(3) 0.028(4)
O10 0.125(8) 0.177(12) 0.127(9) 0.025(8) 0.055(7) -0.037(9)
O11 0.040(3) 0.042(2) 0.045(3) 0.003(2) -0.003(2) 0.002(2)
O12 0.045(4) 0.058(3) 0.065(4) 0.002(3) 0.010(3) -0.015(3)
N1 0.104(7) 0.071(6) 0.065(5) -0.001(4) 0.038(5) -0.008(5)
N2 0.033(4) 0.041(3) 0.058(4) -0.002(3) 0.005(3) -0.001(3)
C1 0.045(5) 0.039(3) 0.043(3) -0.011(3) -0.003(4) -0.005(4)
C1B 0.098(6) 0.054(4) 0.046(3) 0.004(3) 0.013(4) 0.000(4)
C2 0.037(5) 0.033(3) 0.037(3) -0.001(3) -0.004(4) -0.002(3)
C3 0.024(4) 0.040(3) 0.048(5) 0.007(3) -0.003(3) 0.003(3)
C4 0.068(5) 0.066(5) 0.063(4) -0.006(3) 0.014(3) 0.004(4)
C5 0.034(5) 0.039(4) 0.045(3) 0.001(3) 0.000(4) -0.009(3)
C6 0.047(6) 0.043(4) 0.039(3) 0.003(3) -0.007(4) -0.005(4)
C7 0.024(4) 0.035(3) 0.047(3) 0.003(3) 0.004(4) -0.013(4)
C8 0.038(5) 0.034(3) 0.045(3) 0.003(3) -0.003(4) 0.000(4)
C9 0.049(4) 0.042(3) 0.045(3) 0.008(3) 0.001(3) 0.003(3)
C10 0.046(4) 0.039(3) 0.044(5) -0.010(3) 0.000(3) -0.015(4)
C11 0.056(4) 0.032(4) 0.050(4) -0.016(4) 0.000(3) 0.004(4)
C12 0.049(4) 0.045(5) 0.053(4) -0.020(4) 0.006(3) -0.001(4)
C14 0.055(4) 0.030(5) 0.090(5) -0.020(4) 0.001(4) 0.007(4)
C15 0.068(5) 0.031(5) 0.074(5) -0.015(4) -0.015(4) 0.011(5)
C16 0.060(4) 0.029(5) 0.049(4) -0.013(3) -0.001(3) 0.001(4)
C17 0.057(4) 0.032(5) 0.085(5) -0.020(4) -0.011(4) 0.004(4)
C18 0.084(6) 0.057(4) 0.070(4) -0.010(4) -0.017(3) 0.019(4)
C19 0.066(5) 0.040(5) 0.126(8) -0.017(4) -0.022(6) 0.010(4)
C20 0.045(5) 0.036(5) 0.106(6) -0.014(4) -0.024(4) 0.018(3)
C21 0.062(6) 0.037(5) 0.097(5) -0.020(4) -0.028(5) 0.013(4)
C22 0.040(6) 0.046(5) 0.094(6) -0.024(4) -0.019(4) 0.012(4)
C23 0.031(5) 0.041(3) 0.092(5) -0.020(4) -0.028(4) 0.010(3)
C24 0.058(6) 0.038(5) 0.091(6) -0.007(4) -0.019(4) 0.010(4)
C25 0.037(6) 0.043(5) 0.121(6) -0.019(4) -0.012(5) 0.009(4)
C26 0.064(5) 0.042(4) 0.109(5) -0.026(4) -0.015(4) 0.008(3)
C27 0.089(6) 0.051(4) 0.097(5) -0.009(4) -0.004(4) -0.002(4)
C28 0.040(5) 0.047(5) 0.076(6) -0.018(3) -0.014(5) 0.007(3)
C29 0.020(4) 0.034(3) 0.064(4) -0.005(4) -0.011(3) -0.008(3)
C30 0.021(4) 0.045(5) 0.066(3) -0.018(4) -0.005(3) 0.001(3)
C31 0.023(4) 0.023(4) 0.057(4) -0.002(3) 0.009(3) -0.005(3)
C32 0.026(3) 0.021(4) 0.051(3) -0.010(3) 0.003(3) -0.006(3)
C33 0.030(4) 0.033(4) 0.047(4) -0.009(3) -0.002(3) -0.007(3)
C34 0.031(4) 0.024(4) 0.060(4) -0.007(3) -0.010(3) -0.007(3)
C35 0.039(4) 0.053(4) 0.070(3) -0.025(4) 0.003(3) 0.012(3)
C36 0.036(3) 0.050(3) 0.053(3) 0.009(3) 0.003(3) 0.002(3)
C37 0.031(3) 0.023(4) 0.056(5) -0.008(3) 0.006(3) 0.000(2)
C38 0.031(3) 0.023(4) 0.046(3) 0.000(4) 0.002(3) -0.004(3)
C39 0.038(4) 0.020(4) 0.050(4) 0.003(3) 0.000(3) 0.002(3)
C40 0.035(4) 0.023(4) 0.050(4) 0.005(4) -0.004(3) -0.006(3)
C41 0.035(4) 0.027(4) 0.046(3) 0.002(3) -0.003(3) 0.001(3)
C42 0.026(3) 0.022(4) 0.053(3) 0.007(3) -0.001(3) 0.002(3)
C43 0.030(3) 0.023(4) 0.048(3) 0.004(3) -0.001(3) 0.000(3)
C44 0.027(4) 0.039(4) 0.044(4) -0.007(3) -0.001(3) 0.000(3)
C45 0.030(5) 0.040(4) 0.038(4) -0.003(3) 0.000(3) -0.006(4)
C46 0.037(5) 0.058(4) 0.043(4) -0.004(4) 0.001(3) -0.010(4)
C47 0.042(5) 0.078(6) 0.038(4) -0.003(4) 0.004(3) 0.005(5)
C48 0.062(7) 0.074(5) 0.042(5) -0.024(4) -0.006(4) 0.031(5)
C49 0.053(6) 0.045(4) 0.055(5) -0.008(4) 0.004(4) 0.011(4)
C50 0.056(5) 0.148(7) 0.069(4) 0.000(4) 0.023(4) 0.027(4)
C51 0.154(11) 0.075(8) 0.094(7) 0.007(7) 0.056(7) 0.046(8)
C52 0.177(9) 0.112(11) 0.077(7) 0.041(8) 0.046(7) 0.064(10)
C53 0.136(9) 0.129(13) 0.090(7) 0.031(9) 0.038(7) 0.042(11)
C54 0.126(7) 0.107(10) 0.084(7) -0.022(6) 0.058(6) -0.031(7)
C55 0.125(8) 0.176(12) 0.126(9) 0.026(8) 0.058(7) -0.038(9)
C56 0.033(3) 0.023(4) 0.050(3) -0.002(3) 0.003(3) -0.003(3)
C57 0.024(4) 0.028(4) 0.053(4) 0.001(4) -0.001(3) -0.001(3)
C58 0.035(4) 0.014(4) 0.051(4) -0.002(3) 0.002(3) -0.001(3)
C59 0.032(4) 0.025(4) 0.048(4) -0.005(3) -0.003(3) -0.001(3)
C60 0.039(4) 0.032(4) 0.047(4) 0.002(4) -0.001(3) 0.002(4)
C61 0.035(4) 0.035(5) 0.047(4) 0.002(4) 0.001(3) 0.005(4)
C62 0.037(3) 0.040(3) 0.044(3) 0.001(2) -0.003(2) 0.002(3)
C63 0.049(6) 0.044(3) 0.056(5) -0.006(4) 0.003(4) 0.011(4)
C64 0.057(7) 0.046(3) 0.057(6) -0.007(4) -0.002(5) 0.004(5)
C65 0.045(6) 0.056(5) 0.054(5) -0.012(4) 0.000(4) -0.003(4)
C66 0.032(5) 0.050(4) 0.055(5) -0.008(3) -0.002(3) 0.002(3)
C67 0.045(4) 0.057(3) 0.064(4) 0.001(3) 0.010(3) -0.014(3)
O1A 0.104(6) 0.038(3) 0.052(3) 0.007(3) -0.009(4) -0.005(4)
O2A 0.037(3) 0.032(3) 0.050(2) 0.004(2) 0.002(3) -0.002(2)
O3A 0.060(4) 0.050(4) 0.076(4) 0.003(3) -0.005(3) 0.009(3)
O4A 0.064(4) 0.053(4) 0.076(4) -0.007(3) 0.018(3) -0.007(3)
O5A 0.052(4) 0.065(5) 0.089(4) -0.028(3) 0.005(3) -0.019(3)
O6A 0.056(4) 0.051(3) 0.053(3) 0.007(3) 0.008(3) -0.002(3)
O7A 0.032(3) 0.052(3) 0.053(3) -0.004(3) 0.000(3) -0.005(2)
O8A 0.050(3) 0.035(3) 0.049(3) 0.000(2) -0.008(3) -0.002(2)
O9A 0.048(3) 0.057(3) 0.060(3) 0.006(3) -0.013(3) -0.019(3)
O10A 0.041(3) 0.058(4) 0.076(4) 0.006(3) 0.007(3) 0.015(3)
O11A 0.055(4) 0.059(3) 0.043(3) 0.015(3) -0.001(3) -0.011(3)
O12A 0.048(3) 0.048(3) 0.054(3) 0.001(3) -0.011(3) 0.011(3)
N1A 0.041(4) 0.042(4) 0.046(3) 0.000(3) -0.003(3) -0.006(3)
N2A 0.041(4) 0.051(3) 0.042(4) 0.003(3) 0.001(3) 0.008(3)
C1A 0.058(6) 0.037(4) 0.052(4) 0.004(3) -0.010(5) -0.003(4)
C1AA 0.061(4) 0.051(4) 0.078(4) 0.003(3) -0.006(3) 0.008(3)
C1BA 0.107(6) 0.043(3) 0.054(3) 0.009(3) -0.010(4) -0.006(4)
C2A 0.037(5) 0.031(3) 0.046(3) 0.003(3) 0.012(4) 0.000(3)
C3A 0.039(4) 0.032(3) 0.044(5) -0.001(3) 0.002(3) 0.008(3)
C5A 0.038(5) 0.024(3) 0.050(3) 0.006(3) 0.003(4) 0.005(3)
C6A 0.053(6) 0.027(3) 0.052(3) 0.007(3) -0.004(4) -0.003(4)
C7A 0.027(5) 0.034(3) 0.044(3) 0.001(3) 0.015(4) 0.001(3)
C8A 0.030(4) 0.030(3) 0.046(3) 0.005(3) 0.010(4) 0.008(3)
C9A 0.037(3) 0.034(3) 0.049(3) 0.005(3) 0.001(3) -0.003(3)
C10A 0.056(4) 0.030(3) 0.053(5) 0.000(3) 0.002(4) 0.010(4)
C11A 0.048(4) 0.018(4) 0.066(4) -0.003(4) 0.006(3) -0.002(3)
C12A 0.055(4) 0.035(5) 0.064(5) -0.001(4) 0.007(4) -0.003(4)
C14A 0.048(4) 0.036(5) 0.098(6) -0.005(5) 0.002(4) 0.000(5)
C15A 0.047(4) 0.035(5) 0.076(5) -0.013(4) 0.020(4) 0.000(4)
C16A 0.044(4) 0.034(5) 0.067(4) -0.005(4) 0.005(3) 0.004(4)
C17A 0.042(4) 0.013(4) 0.088(5) -0.008(4) 0.012(3) -0.013(3)
C18A 0.065(5) 0.053(4) 0.075(4) -0.007(3) 0.017(3) -0.007(4)
C19A 0.049(4) 0.034(5) 0.112(7) -0.012(4) 0.009(5) -0.013(4)
C20A 0.033(4) 0.028(4) 0.093(5) 0.008(4) 0.014(4) -0.010(3)
C21A 0.033(5) 0.033(4) 0.079(4) -0.004(4) 0.019(4) -0.021(3)
C22A 0.035(5) 0.033(4) 0.061(4) 0.005(3) 0.007(4) -0.006(3)
C23A 0.026(4) 0.036(3) 0.058(4) 0.005(3) 0.009(3) -0.009(3)
C24A 0.036(5) 0.034(4) 0.062(4) 0.018(3) 0.006(3) -0.007(3)
C25A 0.041(5) 0.027(4) 0.086(5) 0.006(3) 0.013(4) -0.011(3)
C26A 0.052(4) 0.067(5) 0.088(4) -0.028(4) 0.004(3) -0.018(4)
C27A 0.057(4) 0.053(4) 0.054(3) 0.007(3) 0.007(3) -0.002(3)
C28A 0.034(4) 0.039(4) 0.042(4) 0.008(3) 0.002(4) -0.002(3)
C29A 0.029(4) 0.035(3) 0.047(3) -0.006(3) 0.013(3) -0.006(3)
C30A 0.024(4) 0.032(4) 0.048(3) 0.002(3) 0.006(3) -0.001(3)
C31A 0.034(4) 0.036(5) 0.037(3) 0.001(3) 0.003(3) 0.000(3)
C32A 0.026(3) 0.024(4) 0.049(3) -0.003(3) -0.003(3) 0.006(3)
C33A 0.039(4) 0.027(4) 0.037(3) -0.010(3) 0.001(3) -0.003(3)
C34A 0.036(5) 0.031(4) 0.050(4) 0.001(3) 0.000(3) 0.003(3)
C35A 0.033(3) 0.052(4) 0.053(3) -0.004(3) -0.001(3) -0.006(3)
C36A 0.051(4) 0.037(3) 0.050(3) 0.000(3) -0.008(3) -0.002(3)
C37A 0.043(3) 0.018(4) 0.040(4) -0.002(3) -0.005(3) 0.005(2)
C38A 0.031(3) 0.011(3) 0.046(3) 0.009(3) -0.004(3) 0.004(3)
C39A 0.028(4) 0.020(4) 0.048(3) 0.001(3) 0.002(3) -0.010(3)
C40A 0.033(4) 0.019(4) 0.054(4) 0.000(4) 0.001(3) -0.003(3)
C41A 0.039(4) 0.023(3) 0.046(3) 0.011(3) 0.001(3) 0.001(3)
C42A 0.029(3) 0.014(4) 0.056(3) 0.000(3) 0.003(3) 0.008(3)
C43A 0.037(4) 0.020(4) 0.049(3) 0.005(4) -0.001(3) -0.001(3)
C44A 0.028(4) 0.031(4) 0.040(3) -0.002(3) 0.007(3) -0.003(3)
C45A 0.032(5) 0.026(3) 0.039(4) -0.008(3) 0.003(3) 0.001(3)
C46A 0.048(6) 0.035(3) 0.040(4) 0.002(3) 0.002(4) -0.004(4)
C47A 0.044(5) 0.037(4) 0.047(4) -0.002(3) -0.005(3) -0.014(4)
C48A 0.035(5) 0.038(4) 0.056(5) -0.007(3) -0.006(4) -0.006(4)
C49A 0.045(5) 0.026(3) 0.050(5) -0.005(3) -0.003(4) -0.013(4)
C50A 0.046(3) 0.055(4) 0.058(3) 0.005(3) -0.013(3) -0.018(3)
C51A 0.043(5) 0.051(6) 0.065(5) 0.005(5) -0.016(4) -0.019(4)
C52A 0.032(3) 0.064(6) 0.074(6) -0.002(6) 0.001(4) -0.005(5)
C53A 0.043(4) 0.063(6) 0.050(4) 0.000(4) 0.008(4) -0.001(5)
C54A 0.032(3) 0.055(6) 0.048(4) -0.004(4) -0.005(3) 0.003(4)
C55A 0.042(3) 0.056(4) 0.075(4) 0.006(3) 0.006(3) 0.015(3)
C56A 0.033(3) 0.021(4) 0.049(3) -0.001(3) 0.002(3) 0.000(3)
C57A 0.027(3) 0.026(4) 0.045(4) 0.003(3) 0.012(3) 0.002(3)
C58A 0.028(4) 0.033(4) 0.039(3) 0.002(3) 0.006(3) 0.006(3)
C59A 0.036(4) 0.029(4) 0.048(4) 0.004(3) 0.009(3) 0.003(3)
C60A 0.035(4) 0.036(5) 0.050(4) 0.011(4) 0.010(3) 0.007(3)
C61A 0.033(4) 0.031(4) 0.055(4) 0.010(4) 0.011(3) -0.003(4)
C62A 0.052(4) 0.057(3) 0.041(3) 0.013(3) 0.000(3) -0.010(3)
C63A 0.073(8) 0.049(3) 0.078(7) -0.014(5) -0.029(5) 0.017(5)
C64A 0.106(10) 0.066(6) 0.089(8) -0.023(6) -0.040(8) 0.029(7)
C65A 0.088(9) 0.071(7) 0.084(8) -0.032(6) -0.038(6) 0.034(5)
C66A 0.046(4) 0.065(5) 0.045(5) -0.009(4) -0.004(4) 0.014(4)
C67A 0.048(3) 0.048(3) 0.052(3) 0.002(3) -0.011(3) 0.011(3)
Cl1 0.071(2) 0.076(2) 0.0788(18) -0.0111(16) -0.0017(17) 0.0166(18)
Cl2 0.084(3) 0.073(2) 0.117(3) 0.036(2) 0.016(2) -0.001(2)
C68 0.052(8) 0.123(13) 0.073(8) -0.013(8) 0.002(6) -0.039(9)

loop_
_atom_type_symbol
_atom_type_description
_atom_type_scat_dispersion_real
_atom_type_scat_dispersion_imag
_atom_type_scat_source
C C 0.0181 0.0091 'International Tables Vol C Tables 4.2.6.8 and 6.1.1.4'
H H 0.0000 0.0000 'International Tables Vol C Tables 4.2.6.8 and 6.1.1.4'
Cl Cl 0.3639 0.7018 'International Tables Vol C Tables 4.2.6.8 and 6.1.1.4'
N N 0.0311 0.0180 'International Tables Vol C Tables 4.2.6.8 and 6.1.1.4'
O O 0.0492 0.0322 'International Tables Vol C Tables 4.2.6.8 and 6.1.1.4'

loop_
_geom_angle_atom_site_label_1
_geom_angle_atom_site_label_2
_geom_angle_atom_site_label_3
_geom_angle
C1B O1 C6 117.3(9)
C8 O2 C9 119.0(8)
C12 O3 C4 115.2(10)
C18 O4 C15 120.4(11)
C21 O5 C26 116.7(10)
C27 O6 C24 117.1(11)
C30 O7 C35 118.2(9)
C36 O8 C33 116.3(8)
C55 O10 H10 109.5
C67 O12 H12 109.5
C50 N1 C51 124.1(12)
C50 N1 C54 119.9(15)
C51 N1 C54 114.1(15)
C62 N2 C63 126.9(9)
C62 N2 C66 118.3(9)
C63 N2 C66 112.8(8)
C5 C1 H1 120.0
C6 C1 H1 120.0
C6 C1 C5 120.1(10)
O1 C1B H1BA 109.5
O1 C1B H1BB 109.5
O1 C1B H1BC 109.5
H1BA C1B H1BB 109.5
H1BA C1B H1BC 109.5
H1BB C1B H1BC 109.5
C6 C2 C3 122.8(9)
C6 C2 C7 118.8(9)
C7 C2 C3 118.3(9)
C2 C3 H3A 109.7
C2 C3 H3B 109.7
H3A C3 H3B 108.2
C41 C3 C2 109.8(8)
C41 C3 H3A 109.7
C41 C3 H3B 109.7
O3 C4 H4A 109.5
O3 C4 H4B 109.5
O3 C4 H4C 109.5
H4A C4 H4B 109.5
H4A C4 H4C 109.5
H4B C4 H4C 109.5
C1 C5 C10 121.9(10)
C8 C5 C1 117.2(9)
C8 C5 C10 120.8(9)
C1 C6 O1 119.4(10)
C2 C6 O1 118.3(9)
C2 C6 C1 122.3(10)
C2 C7 H7 119.1
C2 C7 C8 121.7(10)
C8 C7 H7 119.1
O2 C8 C5 116.2(9)
O2 C8 C7 123.9(9)
C5 C8 C7 119.8(9)
O2 C9 H9A 109.5
O2 C9 H9B 109.5
O2 C9 H9C 109.5
H9A C9 H9B 109.5
H9A C9 H9C 109.5
H9B C9 H9C 109.5
C5 C10 H10A 109.2
C5 C10 H10B 109.2
C5 C10 C11 112.2(8)
H10A C10 H10B 107.9
C11 C10 H10A 109.2
C11 C10 H10B 109.2
C12 C11 C10 122.7(10)
C12 C11 C16 115.5(11)
C16 C11 C10 121.8(11)
O3 C12 C11 112.6(10)
O3 C12 C14 126.6(11)
C14 C12 C11 120.8(11)
C12 C14 H14 119.6
C17 C14 C12 120.7(13)
C17 C14 H14 119.6
O4 C15 C17 120.0(12)
C16 C15 O4 121.0(13)
C16 C15 C17 119.0(12)
C11 C16 H16 118.8
C15 C16 C11 122.3(12)
C15 C16 H16 118.8
C14 C17 C15 121.5(12)
C14 C17 C19 118.9(14)
C15 C17 C19 119.6(13)
O4 C18 H18A 109.5
O4 C18 H18B 109.5
O4 C18 H18C 109.5
H18A C18 H18B 109.5
H18A C18 H18C 109.5
H18B C18 H18C 109.5
C17 C19 H19A 109.5
C17 C19 H19B 109.5
C17 C19 C20 110.8(10)
H19A C19 H19B 108.1
C20 C19 H19A 109.5
C20 C19 H19B 109.5
C21 C20 C19 122.1(14)
C21 C20 C25 121.2(12)
C25 C20 C19 116.7(15)
O5 C21 C22 123.5(15)
C20 C21 O5 115.1(11)
C20 C21 C22 121.4(14)
C21 C22 H22 121.3
C21 C22 C23 117.4(14)
C23 C22 H22 121.3
C22 C23 C28 117.8(13)
C24 C23 C22 118.9(11)
C24 C23 C28 122.8(12)
C23 C24 O6 114.0(11)
C23 C24 C25 122.1(14)
C25 C24 O6 123.4(15)
C20 C25 H25 120.7
C24 C25 C20 118.7(15)
C24 C25 H25 120.7
O5 C26 H26A 109.5
O5 C26 H26B 109.5
O5 C26 H26C 109.5
H26A C26 H26B 109.5
H26A C26 H26C 109.5
H26B C26 H26C 109.5
O6 C27 H27A 109.5
O6 C27 H27B 109.5
O6 C27 H27C 109.5
H27A C27 H27B 109.5
H27A C27 H27C 109.5
H27B C27 H27C 109.5
C23 C28 H28A 109.3
C23 C28 H28B 109.3
H28A C28 H28B 108.0
C29 C28 C23 111.5(8)
C29 C28 H28A 109.3
C29 C28 H28B 109.3
C30 C29 C28 119.8(10)
C34 C29 C28 121.6(10)
C34 C29 C30 118.5(9)
O7 C30 C29 117.4(9)
O7 C30 C31 123.6(10)
C29 C30 C31 119.0(9)
C30 C31 H31 119.7
C32 C31 C30 120.6(9)
C32 C31 H31 119.7
C31 C32 C37 117.9(9)
C33 C32 C31 118.9(9)
C33 C32 C37 123.1(9)
O8 C33 C34 119.2(9)
C32 C33 O8 119.7(9)
C32 C33 C34 120.9(10)
C29 C34 C33 121.7(10)
C29 C34 H34 119.1
C33 C34 H34 119.1
O7 C35 H35A 109.5
O7 C35 H35B 109.5
O7 C35 H35C 109.5
H35A C35 H35B 109.5
H35A C35 H35C 109.5
H35B C35 H35C 109.5
O8 C36 H36A 109.5
O8 C36 H36B 109.5
O8 C36 H36C 109.5
H36A C36 H36B 109.5
H36A C36 H36C 109.5
H36B C36 H36C 109.5
C32 C37 H37A 108.9
C32 C37 H37B 108.9
H37A C37 H37B 107.7
C38 C37 C32 113.5(7)
C38 C37 H37A 108.9
C38 C37 H37B 108.9
C39 C38 C37 122.0(9)
C43 C38 C37 119.2(9)
C43 C38 C39 118.8(9)
C38 C39 C44 124.5(9)
C40 C39 C38 117.8(9)
C40 C39 C44 117.6(9)
C39 C40 H40 118.3
C39 C40 C41 123.4(9)
C41 C40 H40 118.3
C40 C41 C3 119.9(8)
C42 C41 C3 121.7(9)
C42 C41 C40 118.2(9)
C41 C42 C43 117.7(9)
C41 C42 C56 125.7(9)
C43 C42 C56 116.3(9)
C38 C43 C42 123.5(9)
C38 C43 H43 118.3
C42 C43 H43 118.3
C45 C44 C39 120.8(9)
C49 C44 C39 119.6(10)
C49 C44 C45 119.5(10)
C44 C45 H45 119.3
C44 C45 C46 121.5(10)
C46 C45 H45 119.3
C45 C46 H46 121.5
C47 C46 C45 117.0(11)
C47 C46 H46 121.5
C46 C47 C50 119.7(13)
C48 C47 C46 122.7(11)
C48 C47 C50 117.4(13)
C47 C48 H48 120.4
C47 C48 C49 119.1(10)
C49 C48 H48 120.4
C44 C49 C48 120.1(11)
C44 C49 H49 120.0
C48 C49 H49 120.0
O9 C50 N1 124.3(14)
O9 C50 C47 115.3(16)
N1 C50 C47 120.0(13)
N1 C51 H51A 111.4
N1 C51 H51B 111.4
N1 C51 C52 101.8(13)
H51A C51 H51B 109.3
C52 C51 H51A 111.4
C52 C51 H51B 111.4
C51 C52 H52A 110.9
C51 C52 H52B 110.9
H52A C52 H52B 109.0
C53 C52 C51 104(2)
C53 C52 H52A 110.9
C53 C52 H52B 110.9
C52 C53 H53A 109.9
C52 C53 H53B 109.9
C52 C53 C54 109.0(15)
H53A C53 H53B 108.3
C54 C53 H53A 109.9
C54 C53 H53B 109.9
N1 C54 C53 96.0(15)
N1 C54 H54 112.0
C53 C54 H54 112.0
C55 C54 N1 120.9(18)
C55 C54 C53 102.3(18)
C55 C54 H54 112.0
O10 C55 H55A 112.3
O10 C55 H55B 112.3
C54 C55 O10 97.2(19)
C54 C55 H55A 112.3
C54 C55 H55B 112.3
H55A C55 H55B 109.9
C57 C56 C42 121.0(8)
C61 C56 C42 122.2(9)
C61 C56 C57 116.8(9)
C56 C57 H57 119.5
C58 C57 C56 121.1(9)
C58 C57 H57 119.5
C57 C58 H58 119.2
C57 C58 C59 121.6(9)
C59 C58 H58 119.2
C58 C59 C62 125.0(9)
C60 C59 C58 118.0(9)
C60 C59 C62 116.8(9)
C59 C60 H60 119.9
C61 C60 C59 120.3(9)
C61 C60 H60 119.9
C56 C61 H61 118.9
C60 C61 C56 122.1(9)
C60 C61 H61 118.9
O11 C62 N2 120.2(9)
O11 C62 C59 120.2(9)
N2 C62 C59 119.6(9)
N2 C63 H63A 111.3
N2 C63 H63B 111.3
N2 C63 C64 102.4(9)
H63A C63 H63B 109.2
C64 C63 H63A 111.3
C64 C63 H63B 111.3
C63 C64 H64A 110.7
C63 C64 H64B 110.7
H64A C64 H64B 108.8
C65 C64 C63 105.4(10)
C65 C64 H64A 110.7
C65 C64 H64B 110.7
C64 C65 H65A 110.5
C64 C65 H65B 110.5
C64 C65 C66 106.1(9)
H65A C65 H65B 108.7
C66 C65 H65A 110.5
C66 C65 H65B 110.5
N2 C66 C65 102.2(9)
N2 C66 H66 111.3
N2 C66 C67 111.2(9)
C65 C66 H66 111.3
C67 C66 C65 109.2(9)
C67 C66 H66 111.3
O12 C67 C66 112.9(10)
O12 C67 H67A 109.0
O12 C67 H67B 109.0
C66 C67 H67A 109.0
C66 C67 H67B 109.0
H67A C67 H67B 107.8
C1BA O1A C6A 120.2(9)
C8A O2A C9A 118.5(7)
C12A O3A C1AA 120.5(11)
C18A O4A C15A 119.8(10)
C21A O5A C26A 117.3(10)
C24A O6A C27A 116.7(9)
C30A O7A C35A 116.8(8)
C33A O8A C36A 113.4(7)
C55A O10A H10C 109.5
C67A O12A H12A 109.5
C50A N1A C51A 128.3(9)
C50A N1A C54A 119.4(9)
C51A N1A C54A 108.3(8)
C62A N2A C63A 121.9(9)
C62A N2A C66A 123.4(9)
C63A N2A C66A 112.2(9)
C5A C1A H1A 119.5
C6A C1A H1A 119.5
C6A C1A C5A 121.0(10)
O3A C1AA H1AA 109.5
O3A C1AA H1AB 109.5
O3A C1AA H1AC 109.5
H1AA C1AA H1AB 109.5
H1AA C1AA H1AC 109.5
H1AB C1AA H1AC 109.5
O1A C1BA H1BD 109.5
O1A C1BA H1BE 109.5
O1A C1BA H1BF 109.5
H1BD C1BA H1BE 109.5
H1BD C1BA H1BF 109.5
H1BE C1BA H1BF 109.5
C6A C2A C3A 122.8(8)
C6A C2A C7A 118.9(9)
C7A C2A C3A 118.3(9)
C2A C3A H3AA 109.7
C2A C3A H3AB 109.7
C2A C3A C41A 109.8(8)
H3AA C3A H3AB 108.2
C41A C3A H3AA 109.7
C41A C3A H3AB 109.7
C1A C5A C10A 119.6(9)
C8A C5A C1A 119.7(9)
C8A C5A C10A 120.7(9)
O1A C6A C1A 124.5(10)
O1A C6A C2A 115.5(9)
C2A C6A C1A 119.8(9)
C2A C7A H7A 119.7
C8A C7A C2A 120.6(9)
C8A C7A H7A 119.7
O2A C8A C5A 117.2(8)
O2A C8A C7A 123.0(9)
C5A C8A C7A 119.8(9)
O2A C9A H9AA 109.5
O2A C9A H9AB 109.5
O2A C9A H9AC 109.5
H9AA C9A H9AB 109.5
H9AA C9A H9AC 109.5
H9AB C9A H9AC 109.5
C5A C10A H10D 109.0
C5A C10A H10E 109.0
H10D C10A H10E 107.8
C11A C10A C5A 113.0(9)
C11A C10A H10D 109.0
C11A C10A H10E 109.0
C12A C11A C10A 120.2(10)
C12A C11A C16A 117.9(11)
C16A C11A C10A 121.8(10)
O3A C12A C11A 118.6(11)
O3A C12A C14A 122.2(12)
C11A C12A C14A 118.8(11)
C12A C14A H14A 119.2
C17A C14A C12A 121.7(12)
C17A C14A H14A 119.2
O4A C15A C16A 120.6(11)
C17A C15A O4A 118.1(11)
C17A C15A C16A 121.3(12)
C11A C16A H16A 119.4
C15A C16A C11A 121.1(11)
C15A C16A H16A 119.4
C14A C17A C19A 120.3(12)
C15A C17A C14A 118.8(11)
C15A C17A C19A 120.8(12)
O4A C18A H18D 109.5
O4A C18A H18E 109.5
O4A C18A H18F 109.5
H18D C18A H18E 109.5
H18D C18A H18F 109.5
H18E C18A H18F 109.5
C17A C19A H19C 109.5
C17A C19A H19D 109.5
H19C C19A H19D 108.1
C20A C19A C17A 110.7(9)
C20A C19A H19C 109.5
C20A C19A H19D 109.5
C21A C20A C19A 122.7(12)
C21A C20A C25A 119.9(11)
C25A C20A C19A 117.4(11)
O5A C21A C22A 121.5(11)
C20A C21A O5A 117.8(11)
C20A C21A C22A 120.7(11)
C21A C22A H22A 120.0
C21A C22A C23A 120.0(10)
C23A C22A H22A 120.0
C22A C23A C28A 119.6(9)
C24A C23A C22A 118.9(10)
C24A C23A C28A 121.4(10)
O6A C24A C23A 116.2(10)
O6A C24A C25A 124.2(10)
C23A C24A C25A 119.7(11)
C20A C25A C24A 120.8(11)
C20A C25A H25A 119.6
C24A C25A H25A 119.6
O5A C26A H26D 109.5
O5A C26A H26E 109.5
O5A C26A H26F 109.5
H26D C26A H26E 109.5
H26D C26A H26F 109.5
H26E C26A H26F 109.5
O6A C27A H27D 109.5
O6A C27A H27E 109.5
O6A C27A H27F 109.5
H27D C27A H27E 109.5
H27D C27A H27F 109.5
H27E C27A H27F 109.5
C23A C28A H28C 109.1
C23A C28A H28D 109.1
C23A C28A C29A 112.3(8)
H28C C28A H28D 107.9
C29A C28A H28C 109.1
C29A C28A H28D 109.1
C30A C29A C28A 121.2(8)
C34A C29A C28A 121.4(9)
C34A C29A C30A 117.3(9)
C29A C30A O7A 114.3(8)
C31A C30A O7A 124.6(9)
C31A C30A C29A 121.1(9)
C30A C31A H31A 119.2
C30A C31A C32A 121.7(9)
C32A C31A H31A 119.2
C31A C32A C37A 121.4(8)
C33A C32A C31A 116.9(9)
C33A C32A C37A 121.7(8)
C32A C33A O8A 117.1(8)
C32A C33A C34A 121.0(9)
C34A C33A O8A 121.9(9)
C29A C34A C33A 121.9(9)
C29A C34A H34A 119.1
C33A C34A H34A 119.1
O7A C35A H35D 109.5
O7A C35A H35E 109.5
O7A C35A H35F 109.5
H35D C35A H35E 109.5
H35D C35A H35F 109.5
H35E C35A H35F 109.5
O8A C36A H36D 109.5
O8A C36A H36E 109.5
O8A C36A H36F 109.5
H36D C36A H36E 109.5
H36D C36A H36F 109.5
H36E C36A H36F 109.5
C32A C37A H37C 109.1
C32A C37A H37D 109.1
H37C C37A H37D 107.8
C38A C37A C32A 112.7(7)
C38A C37A H37C 109.1
C38A C37A H37D 109.1
C39A C38A C37A 124.2(8)
C43A C38A C37A 120.0(8)
C43A C38A C39A 115.8(9)
C38A C39A C44A 122.7(8)
C40A C39A C38A 119.8(8)
C40A C39A C44A 117.4(8)
C39A C40A H40A 118.9
C41A C40A C39A 122.2(9)
C41A C40A H40A 118.9
C40A C41A C3A 117.1(9)
C40A C41A C42A 118.7(9)
C42A C41A C3A 124.0(8)
C41A C42A C56A 123.0(9)
C43A C42A C41A 119.2(9)
C43A C42A C56A 117.7(9)
C38A C43A H43A 117.9
C42A C43A C38A 124.2(9)
C42A C43A H43A 117.9
C45A C44A C39A 121.1(8)
C49A C44A C39A 120.8(9)
C49A C44A C45A 117.9(9)
C44A C45A H45A 119.3
C46A C45A C44A 121.3(8)
C46A C45A H45A 119.3
C45A C46A H46A 119.9
C45A C46A C47A 120.3(9)
C47A C46A H46A 119.9
C46A C47A C48A 118.8(9)
C46A C47A C50A 123.2(9)
C48A C47A C50A 117.9(9)
C47A C48A H48A 119.5
C49A C48A C47A 121.0(9)
C49A C48A H48A 119.5
C44A C49A H49A 119.9
C48A C49A C44A 120.3(9)
C48A C49A H49A 119.9
O9A C50A N1A 121.7(10)
O9A C50A C47A 121.8(10)
N1A C50A C47A 116.4(9)
N1A C51A H51C 110.6
N1A C51A H51D 110.6
N1A C51A C52A 105.9(9)
H51C C51A H51D 108.7
C52A C51A H51C 110.6
C52A C51A H51D 110.6
C51A C52A H52C 111.5
C51A C52A H52D 111.5
C51A C52A C53A 101.1(10)
H52C C52A H52D 109.4
C53A C52A H52C 111.5
C53A C52A H52D 111.5
C52A C53A H53C 110.6
C52A C53A H53D 110.6
H53C C53A H53D 108.7
C54A C53A C52A 105.7(9)
C54A C53A H53C 110.6
C54A C53A H53D 110.6
N1A C54A H54A 109.8
N1A C54A C55A 112.1(9)
C53A C54A N1A 104.6(8)
C53A C54A H54A 109.8
C53A C54A C55A 110.6(9)
C55A C54A H54A 109.8
O10A C55A C54A 112.5(9)
O10A C55A H55C 109.1
O10A C55A H55D 109.1
C54A C55A H55C 109.1
C54A C55A H55D 109.1
H55C C55A H55D 107.8
C57A C56A C42A 122.6(9)
C57A C56A C61A 116.9(9)
C61A C56A C42A 120.3(9)
C56A C57A H57A 119.2
C58A C57A C56A 121.6(9)
C58A C57A H57A 119.2
C57A C58A H58A 118.8
C57A C58A C59A 122.4(9)
C59A C58A H58A 118.8
C58A C59A C60A 115.7(9)
C58A C59A C62A 124.2(9)
C60A C59A C62A 120.2(9)
C59A C60A H60A 118.4
C61A C60A C59A 123.1(9)
C61A C60A H60A 118.4
C56A C61A H61A 119.9
C60A C61A C56A 120.3(9)
C60A C61A H61A 119.9
O11A C62A N2A 119.5(9)
O11A C62A C59A 120.5(10)
N2A C62A C59A 120.0(9)
N2A C63A H63C 112.2
N2A C63A H63D 112.2
N2A C63A C64A 97.7(10)
H63C C63A H63D 109.8
C64A C63A H63C 112.2
C64A C63A H63D 112.2
C63A C64A H64C 110.3
C63A C64A H64D 110.3
H64C C64A H64D 108.5
C65A C64A C63A 107.1(12)
C65A C64A H64C 110.3
C65A C64A H64D 110.3
C64A C65A H65C 111.6
C64A C65A H65D 111.6
C64A C65A C66A 100.8(12)
H65C C65A H65D 109.4
C66A C65A H65C 111.6
C66A C65A H65D 111.6
N2A C66A C65A 105.1(10)
N2A C66A H66A 109.4
N2A C66A C67A 109.2(8)
C65A C66A H66A 109.4
C67A C66A C65A 114.2(12)
C67A C66A H66A 109.4
O12A C67A C66A 109.8(9)
O12A C67A H67C 109.7
O12A C67A H67D 109.7
C66A C67A H67C 109.7
C66A C67A H67D 109.7
H67C C67A H67D 108.2
Cl1 C68 H68A 109.5
Cl1 C68 H68B 109.5
Cl2 C68 Cl1 110.8(8)
Cl2 C68 H68A 109.5
Cl2 C68 H68B 109.5
H68A C68 H68B 108.1

loop_
_geom_bond_atom_site_label_1
_geom_bond_atom_site_label_2
_geom_bond_distance
O1 C1B 1.397(15)
O1 C6 1.405(13)
O2 C8 1.370(12)
O2 C9 1.379(13)
O3 C4 1.400(17)
O3 C12 1.375(15)
O4 C15 1.379(16)
O4 C18 1.361(19)
O5 C21 1.367(17)
O5 C26 1.48(2)
O6 C24 1.418(17)
O6 C27 1.37(2)
O7 C30 1.344(13)
O7 C35 1.395(15)
O8 C33 1.392(13)
O8 C36 1.384(13)
O9 C50 1.27(2)
O10 H10 0.8400
O10 C55 1.433(11)
O11 C62 1.261(12)
O12 H12 0.8400
O12 C67 1.436(10)
N1 C50 1.38(2)
N1 C51 1.45(2)
N1 C54 1.485(19)
N2 C62 1.367(14)
N2 C63 1.468(14)
N2 C66 1.495(14)
C1 H1 0.9500
C1 C5 1.424(15)
C1 C6 1.392(16)
C1B H1BA 0.9800
C1B H1BB 0.9800
C1B H1BC 0.9800
C2 C3 1.541(14)
C2 C6 1.356(15)
C2 C7 1.362(13)
C3 H3A 0.9900
C3 H3B 0.9900
C3 C41 1.536(13)
C4 H4A 0.9800
C4 H4B 0.9800
C4 H4C 0.9800
C5 C8 1.399(15)
C5 C10 1.458(15)
C7 H7 0.9500
C7 C8 1.418(14)
C9 H9A 0.9800
C9 H9B 0.9800
C9 H9C 0.9800
C10 H10A 0.9900
C10 H10B 0.9900
C10 C11 1.520(17)
C11 C12 1.438(18)
C11 C16 1.441(16)
C12 C14 1.417(18)
C14 H14 0.9500
C14 C17 1.330(19)
C15 C16 1.372(18)
C15 C17 1.42(2)
C16 H16 0.9500
C17 C19 1.514(19)
C18 H18A 0.9800
C18 H18B 0.9800
C18 H18C 0.9800
C19 H19A 0.9900
C19 H19B 0.9900
C19 C20 1.549(18)
C20 C21 1.34(2)
C20 C25 1.39(2)
C21 C22 1.404(18)
C22 H22 0.9500
C22 C23 1.442(19)
C23 C24 1.36(2)
C23 C28 1.512(15)
C24 C25 1.379(18)
C25 H25 0.9500
C26 H26A 0.9800
C26 H26B 0.9800
C26 H26C 0.9800
C27 H27A 0.9800
C27 H27B 0.9800
C27 H27C 0.9800
C28 H28A 0.9900
C28 H28B 0.9900
C28 C29 1.489(15)
C29 C30 1.414(16)
C29 C34 1.371(15)
C30 C31 1.439(14)
C31 H31 0.9500
C31 C32 1.408(14)
C32 C33 1.353(14)
C32 C37 1.531(13)
C33 C34 1.423(14)
C34 H34 0.9500
C35 H35A 0.9800
C35 H35B 0.9800
C35 H35C 0.9800
C36 H36A 0.9800
C36 H36B 0.9800
C36 H36C 0.9800
C37 H37A 0.9900
C37 H37B 0.9900
C37 C38 1.485(13)
C38 C39 1.427(14)
C38 C43 1.367(14)
C39 C40 1.380(14)
C39 C44 1.470(14)
C40 H40 0.9500
C40 C41 1.419(15)
C41 C42 1.392(14)
C42 C43 1.420(13)
C42 C56 1.481(14)
C43 H43 0.9500
C44 C45 1.388(14)
C44 C49 1.387(15)
C45 H45 0.9500
C45 C46 1.422(15)
C46 H46 0.9500
C46 C47 1.406(17)
C47 C48 1.36(2)
C47 C50 1.523(19)
C48 H48 0.9500
C48 C49 1.428(18)
C49 H49 0.9500
C51 H51A 0.9900
C51 H51B 0.9900
C51 C52 1.58(3)
C52 H52A 0.9900
C52 H52B 0.9900
C52 C53 1.33(3)
C53 H53A 0.9900
C53 H53B 0.9900
C53 C54 1.71(3)
C54 H54 1.0000
C54 C55 1.38(3)
C55 H55A 0.9900
C55 H55B 0.9900
C56 C57 1.442(14)
C56 C61 1.411(14)
C57 H57 0.9500
C57 C58 1.340(14)
C58 H58 0.9500
C58 C59 1.432(13)
C59 C60 1.407(14)
C59 C62 1.463(15)
C60 H60 0.9500
C60 C61 1.376(15)
C61 H61 0.9500
C63 H63A 0.9900
C63 H63B 0.9900
C63 C64 1.552(16)
C64 H64A 0.9900
C64 H64B 0.9900
C64 C65 1.476(18)
C65 H65A 0.9900
C65 H65B 0.9900
C65 C66 1.588(16)
C66 H66 1.0000
C66 C67 1.513(16)
C67 H67A 0.9900
C67 H67B 0.9900
O1A C1BA 1.361(15)
O1A C6A 1.373(13)
O2A C8A 1.367(12)
O2A C9A 1.458(12)
O3A C1AA 1.432(15)
O3A C12A 1.349(15)
O4A C15A 1.391(15)
O4A C18A 1.367(17)
O5A C21A 1.374(15)
O5A C26A 1.413(18)
O6A C24A 1.358(14)
O6A C27A 1.465(15)
O7A C30A 1.396(12)
O7A C35A 1.434(13)
O8A C33A 1.405(12)
O8A C36A 1.446(13)
O9A C50A 1.241(14)
O10A H10C 0.8400
O10A C55A 1.428(10)
O11A C62A 1.232(14)
O12A H12A 0.8400
O12A C67A 1.418(9)
N1A C50A 1.374(15)
N1A C51A 1.463(15)
N1A C54A 1.508(13)
N2A C62A 1.373(15)
N2A C63A 1.467(15)
N2A C66A 1.480(14)
C1A H1A 0.9500
C1A C5A 1.404(15)
C1A C6A 1.396(15)
C1AA H1AA 0.9800
C1AA H1AB 0.9800
C1AA H1AC 0.9800
C1BA H1BD 0.9800
C1BA H1BE 0.9800
C1BA H1BF 0.9800
C2A C3A 1.510(14)
C2A C6A 1.385(15)
C2A C7A 1.414(14)
C3A H3AA 0.9900
C3A H3AB 0.9900
C3A C41A 1.529(14)
C5A C8A 1.369(14)
C5A C10A 1.544(14)
C7A H7A 0.9500
C7A C8A 1.410(14)
C9A H9AA 0.9800
C9A H9AB 0.9800
C9A H9AC 0.9800
C10A H10D 0.9900
C10A H10E 0.9900
C10A C11A 1.476(17)
C11A C12A 1.374(17)
C11A C16A 1.413(17)
C12A C14A 1.412(19)
C14A H14A 0.9500
C14A C17A 1.394(18)
C15A C16A 1.392(18)
C15A C17A 1.322(17)
C16A H16A 0.9500
C17A C19A 1.522(18)
C18A H18D 0.9800
C18A H18E 0.9800
C18A H18F 0.9800
C19A H19C 0.9900
C19A H19D 0.9900
C19A C20A 1.522(17)
C20A C21A 1.355(17)
C20A C25A 1.385(18)
C21A C22A 1.406(16)
C22A H22A 0.9500
C22A C23A 1.422(15)
C23A C24A 1.373(15)
C23A C28A 1.479(14)
C24A C25A 1.421(16)
C25A H25A 0.9500
C26A H26D 0.9800
C26A H26E 0.9800
C26A H26F 0.9800
C27A H27D 0.9800
C27A H27E 0.9800
C27A H27F 0.9800
C28A H28C 0.9900
C28A H28D 0.9900
C28A C29A 1.543(14)
C29A C30A 1.389(14)
C29A C34A 1.373(14)
C30A C31A 1.379(14)
C31A H31A 0.9500
C31A C32A 1.401(13)
C32A C33A 1.378(14)
C32A C37A 1.514(14)
C33A C34A 1.397(15)
C34A H34A 0.9500
C35A H35D 0.9800
C35A H35E 0.9800
C35A H35F 0.9800
C36A H36D 0.9800
C36A H36E 0.9800
C36A H36F 0.9800
C37A H37C 0.9900
C37A H37D 0.9900
C37A C38A 1.481(14)
C38A C39A 1.425(13)
C38A C43A 1.398(13)
C39A C40A 1.394(14)
C39A C44A 1.507(13)
C40A H40A 0.9500
C40A C41A 1.388(14)
C41A C42A 1.389(14)
C42A C43A 1.379(14)
C42A C56A 1.478(13)
C43A H43A 0.9500
C44A C45A 1.394(13)
C44A C49A 1.382(13)
C45A H45A 0.9500
C45A C46A 1.362(14)
C46A H46A 0.9500
C46A C47A 1.377(14)
C47A C48A 1.381(15)
C47A C50A 1.505(15)
C48A H48A 0.9500
C48A C49A 1.374(15)
C49A H49A 0.9500
C51A H51C 0.9900
C51A H51D 0.9900
C51A C52A 1.499(17)
C52A H52C 0.9900
C52A H52D 0.9900
C52A C53A 1.541(17)
C53A H53C 0.9900
C53A H53D 0.9900
C53A C54A 1.506(17)
C54A H54A 1.0000
C54A C55A 1.547(15)
C55A H55C 0.9900
C55A H55D 0.9900
C56A C57A 1.406(14)
C56A C61A 1.415(14)
C57A H57A 0.9500
C57A C58A 1.361(13)
C58A H58A 0.9500
C58A C59A 1.401(13)
C59A C60A 1.406(15)
C59A C62A 1.444(15)
C60A H60A 0.9500
C60A C61A 1.366(15)
C61A H61A 0.9500
C63A H63C 0.9900
C63A H63D 0.9900
C63A C64A 1.519(18)
C64A H64C 0.9900
C64A H64D 0.9900
C64A C65A 1.50(2)
C65A H65C 0.9900
C65A H65D 0.9900
C65A C66A 1.509(19)
C66A H66A 1.0000
C66A C67A 1.499(16)
C67A H67C 0.9900
C67A H67D 0.9900
Cl1 C68 1.753(16)
Cl2 C68 1.718(15)
C68 H68A 0.9900
C68 H68B 0.9900

loop_
_geom_torsion_atom_site_label_1
_geom_torsion_atom_site_label_2
_geom_torsion_atom_site_label_3
_geom_torsion_atom_site_label_4
_geom_torsion
O3 C12 C14 C17 179.8(11)
O4 C15 C16 C11 177.7(9)
O4 C15 C17 C14 178.1(10)
O4 C15 C17 C19 -3.7(16)
O5 C21 C22 C23 179.2(10)
O6 C24 C25 C20 -178.7(11)
O7 C30 C31 C32 179.5(9)
O8 C33 C34 C29 178.0(8)
N1 C51 C52 C53 -39(2)
N1 C54 C55 O10 78(2)
N2 C63 C64 C65 -33.0(12)
N2 C66 C67 O12 75.0(12)
C1 C5 C8 O2 177.0(8)
C1 C5 C8 C7 0.5(15)
C1 C5 C10 C11 97.6(12)
C1B O1 C6 C1 -1.9(17)
C1B O1 C6 C2 176.0(11)
C2 C3 C41 C40 81.2(11)
C2 C3 C41 C42 -103.5(10)
C2 C7 C8 O2 -177.9(9)
C2 C7 C8 C5 -1.7(15)
C3 C2 C6 O1 -3.6(16)
C3 C2 C6 C1 174.3(10)
C3 C2 C7 C8 -173.7(9)
C3 C41 C42 C43 175.3(8)
C3 C41 C42 C56 1.5(14)
C4 O3 C12 C11 169.2(10)
C4 O3 C12 C14 -13.2(16)
C5 C1 C6 O1 178.0(9)
C5 C1 C6 C2 0.2(17)
C5 C10 C11 C12 -77.3(12)
C5 C10 C11 C16 106.7(11)
C6 C1 C5 C8 0.2(15)
C6 C1 C5 C10 -179.7(10)
C6 C2 C3 C41 -90.1(12)
C6 C2 C7 C8 2.2(15)
C7 C2 C3 C41 85.6(11)
C7 C2 C6 O1 -179.2(9)
C7 C2 C6 C1 -1.4(16)
C8 C5 C10 C11 -82.3(12)
C9 O2 C8 C5 175.1(9)
C9 O2 C8 C7 -8.6(15)
C10 C5 C8 O2 -3.1(14)
C10 C5 C8 C7 -179.6(9)
C10 C11 C12 O3 0.4(14)
C10 C11 C12 C14 -177.4(10)
C10 C11 C16 C15 -179.7(9)
C11 C12 C14 C17 -2.8(16)
C12 C11 C16 C15 4.0(14)
C12 C14 C17 C15 4.1(17)
C12 C14 C17 C19 -174.1(11)
C14 C17 C19 C20 73.9(17)
C15 C17 C19 C20 -104.3(16)
C16 C11 C12 O3 176.6(9)
C16 C11 C12 C14 -1.2(14)
C16 C15 C17 C14 -1.2(16)
C16 C15 C17 C19 176.9(11)
C17 C15 C16 C11 -3.0(15)
C17 C19 C20 C21 -96.8(16)
C17 C19 C20 C25 84.8(16)
C18 O4 C15 C16 -11.5(16)
C18 O4 C15 C17 169.1(11)
C19 C20 C21 O5 1.5(17)
C19 C20 C21 C22 179.5(11)
C19 C20 C25 C24 -176.4(11)
C20 C21 C22 C23 1.4(17)
C21 C20 C25 C24 5.1(17)
C21 C22 C23 C24 -3.9(16)
C21 C22 C23 C28 -175.8(10)
C22 C23 C24 O6 178.9(10)
C22 C23 C24 C25 7.2(17)
C22 C23 C28 C29 90.8(13)
C23 C24 C25 C20 -7.8(18)
C23 C28 C29 C30 -84.8(13)
C23 C28 C29 C34 93.9(12)
C24 C23 C28 C29 -80.8(15)
C25 C20 C21 O5 179.9(11)
C25 C20 C21 C22 -2.1(18)
C26 O5 C21 C20 178.2(11)
C26 O5 C21 C22 0.2(17)
C27 O6 C24 C23 157.0(12)
C27 O6 C24 C25 -31.5(17)
C28 C23 C24 O6 -9.6(16)
C28 C23 C24 C25 178.7(11)
C28 C29 C30 O7 -2.0(13)
C28 C29 C30 C31 178.8(9)
C28 C29 C34 C33 -175.1(9)
C29 C30 C31 C32 -1.3(13)
C30 C29 C34 C33 3.6(13)
C30 C31 C32 C33 -1.2(13)
C30 C31 C32 C37 -177.9(8)
C31 C32 C33 O8 -179.5(8)
C31 C32 C33 C34 4.8(13)
C31 C32 C37 C38 92.1(10)
C32 C33 C34 C29 -6.2(13)
C32 C37 C38 C39 -91.4(11)
C32 C37 C38 C43 86.9(11)
C33 C32 C37 C38 -84.5(11)
C34 C29 C30 O7 179.3(8)
C34 C29 C30 C31 0.1(13)
C35 O7 C30 C29 170.5(9)
C35 O7 C30 C31 -10.4(14)
C36 O8 C33 C32 132.6(9)
C36 O8 C33 C34 -51.6(12)
C37 C32 C33 O8 -2.9(13)
C37 C32 C33 C34 -178.6(8)
C37 C38 C39 C40 176.7(8)
C37 C38 C39 C44 -6.4(14)
C37 C38 C43 C42 178.4(8)
C38 C39 C40 C41 0.7(13)
C38 C39 C44 C45 -62.3(13)
C38 C39 C44 C49 120.0(11)
C39 C38 C43 C42 -3.2(13)
C39 C40 C41 C3 -179.6(8)
C39 C40 C41 C42 5.0(13)
C39 C44 C45 C46 -175.0(9)
C39 C44 C49 C48 176.4(10)
C40 C39 C44 C45 114.6(10)
C40 C39 C44 C49 -63.1(13)
C40 C41 C42 C43 -9.4(12)
C40 C41 C42 C56 176.8(8)
C41 C42 C43 C38 8.8(13)
C41 C42 C56 C57 -60.5(13)
C41 C42 C56 C61 122.4(10)
C42 C56 C57 C58 -171.7(9)
C42 C56 C61 C60 173.9(9)
C43 C38 C39 C40 -1.6(13)
C43 C38 C39 C44 175.2(8)
C43 C42 C56 C57 125.6(9)
C43 C42 C56 C61 -51.5(12)
C44 C39 C40 C41 -176.4(9)
C44 C45 C46 C47 -0.8(15)
C45 C44 C49 C48 -1.3(16)
C45 C46 C47 C48 -2.6(17)
C45 C46 C47 C50 -178.2(11)
C46 C47 C48 C49 3.9(18)
C46 C47 C50 O9 140.4(15)
C46 C47 C50 N1 -46(2)
C47 C48 C49 C44 -1.9(17)
C48 C47 C50 O9 -35(2)
C48 C47 C50 N1 138.6(16)
C49 C44 C45 C46 2.7(15)
C50 N1 C51 C52 -135.3(18)
C50 N1 C54 C53 155.3(17)
C50 N1 C54 C55 -97(2)
C50 C47 C48 C49 179.6(12)
C51 N1 C50 O9 165.5(18)
C51 N1 C50 C47 -8(3)
C51 N1 C54 C53 -10(2)
C51 N1 C54 C55 98(2)
C51 C52 C53 C54 34(2)
C52 C53 C54 N1 -17(2)
C52 C53 C54 C55 -141(2)
C53 C54 C55 O10 -177.1(16)
C54 N1 C50 O9 2(3)
C54 N1 C50 C47 -171.4(16)
C54 N1 C51 C52 29(2)
C56 C42 C43 C38 -176.7(8)
C56 C57 C58 C59 -5.0(13)
C57 C56 C61 C60 -3.3(14)
C57 C58 C59 C60 2.1(13)
C57 C58 C59 C62 -172.6(9)
C58 C59 C60 C61 0.2(13)
C58 C59 C62 O11 138.5(9)
C58 C59 C62 N2 -43.9(14)
C59 C60 C61 C56 0.6(15)
C60 C59 C62 O11 -36.2(13)
C60 C59 C62 N2 141.4(9)
C61 C56 C57 C58 5.5(13)
C62 N2 C63 C64 -141.0(10)
C62 N2 C66 C65 161.1(9)
C62 N2 C66 C67 -82.5(11)
C62 C59 C60 C61 175.3(9)
C63 N2 C62 O11 169.6(10)
C63 N2 C62 C59 -8.0(15)
C63 N2 C66 C65 -3.9(11)
C63 N2 C66 C67 112.5(10)
C63 C64 C65 C66 31.5(12)
C64 C65 C66 N2 -17.6(11)
C64 C65 C66 C67 -135.4(10)
C65 C66 C67 O12 -173.0(9)
C66 N2 C62 O11 7.0(14)
C66 N2 C62 C59 -170.6(8)
C66 N2 C63 C64 22.4(12)
O3A C12A C14A C17A -179.5(10)
O4A C15A C16A C11A -178.7(9)
O4A C15A C17A C14A -178.8(9)
O4A C15A C17A C19A -2.7(14)
O5A C21A C22A C23A 179.3(9)
O6A C24A C25A C20A 178.6(10)
O7A C30A C31A C32A -179.7(9)
O8A C33A C34A C29A -178.6(9)
N1A C51A C52A C53A -36.7(12)
N1A C54A C55A O10A 69.6(13)
N2A C63A C64A C65A -39.9(17)
N2A C66A C67A O12A -177.9(9)
C1A C5A C8A O2A 178.3(9)
C1A C5A C8A C7A -1.1(15)
C1A C5A C10A C11A 99.4(13)
C1AA O3A C12A C11A 159.7(11)
C1AA O3A C12A C14A -12.6(16)
C1BA O1A C6A C1A 3(2)
C1BA O1A C6A C2A 177.7(12)
C2A C3A C41A C40A 77.8(10)
C2A C3A C41A C42A -97.1(11)
C2A C7A C8A O2A -179.7(8)
C2A C7A C8A C5A -0.4(14)
C3A C2A C6A O1A 0.9(16)
C3A C2A C6A C1A 175.6(11)
C3A C2A C7A C8A -177.2(9)
C3A C41A C42A C43A 173.2(9)
C3A C41A C42A C56A -11.0(14)
C5A C1A C6A O1A 177.9(11)
C5A C1A C6A C2A 3.7(18)
C5A C10A C11A C12A -80.9(12)
C5A C10A C11A C16A 102.9(11)
C6A C1A C5A C8A -0.6(17)
C6A C1A C5A C10A 179.6(11)
C6A C2A C3A C41A -97.0(11)
C6A C2A C7A C8A 3.4(15)
C7A C2A C3A C41A 83.7(11)
C7A C2A C6A O1A -179.7(10)
C7A C2A C6A C1A -5.1(16)
C8A C5A C10A C11A -80.4(13)
C9A O2A C8A C5A 176.9(9)
C9A O2A C8A C7A -3.7(13)
C10A C5A C8A O2A -1.9(14)
C10A C5A C8A C7A 178.7(10)
C10A C11A C12A O3A 5.6(14)
C10A C11A C12A C14A 178.2(10)
C10A C11A C16A C15A 177.2(10)
C11A C12A C14A C17A 8.2(16)
C12A C11A C16A C15A 0.9(15)
C12A C14A C17A C15A -6.0(16)
C12A C14A C17A C19A 178.0(10)
C14A C17A C19A C20A 71.3(15)
C15A C17A C19A C20A -104.7(13)
C16A C11A C12A O3A -178.0(9)
C16A C11A C12A C14A -5.4(15)
C16A C15A C17A C14A 1.2(16)
C16A C15A C17A C19A 177.2(10)
C17A C15A C16A C11A 1.3(16)
C17A C19A C20A C21A -94.3(14)
C17A C19A C20A C25A 82.9(14)
C18A O4A C15A C16A -3.7(15)
C18A O4A C15A C17A 176.3(11)
C19A C20A C21A O5A -3.6(15)
C19A C20A C21A C22A 176.2(10)
C19A C20A C25A C24A -175.3(10)
C20A C21A C22A C23A -0.5(15)
C21A C20A C25A C24A 2.0(16)
C21A C22A C23A C24A 1.0(15)
C21A C22A C23A C28A -174.5(9)
C22A C23A C24A O6A 179.9(9)
C22A C23A C24A C25A 0.1(15)
C22A C23A C28A C29A 91.7(11)
C23A C24A C25A C20A -1.6(15)
C23A C28A C29A C30A -84.2(12)
C23A C28A C29A C34A 91.8(11)
C24A C23A C28A C29A -83.6(11)
C25A C20A C21A O5A 179.2(9)
C25A C20A C21A C22A -0.9(16)
C26A O5A C21A C20A -179.0(11)
C26A O5A C21A C22A 1.1(15)
C27A O6A C24A C23A 170.2(9)
C27A O6A C24A C25A -9.9(14)
C28A C23A C24A O6A -4.7(14)
C28A C23A C24A C25A 175.5(9)
C28A C29A C30A O7A -1.9(13)
C28A C29A C30A C31A -179.5(9)
C28A C29A C34A C33A 179.2(9)
C29A C30A C31A C32A -2.4(15)
C30A C29A C34A C33A -4.7(15)
C30A C31A C32A C33A 0.5(14)
C30A C31A C32A C37A -178.9(9)
C31A C32A C33A O8A -179.2(8)
C31A C32A C33A C34A -0.7(14)
C31A C32A C37A C38A 89.5(10)
C32A C33A C34A C29A 2.9(15)
C32A C37A C38A C39A -88.8(10)
C32A C37A C38A C43A 91.9(10)
C33A C32A C37A C38A -89.9(11)
C34A C29A C30A O7A -178.0(8)
C34A C29A C30A C31A 4.4(15)
C35A O7A C30A C29A 175.3(9)
C35A O7A C30A C31A -7.3(14)
C36A O8A C33A C32A 129.2(9)
C36A O8A C33A C34A -49.3(13)
C37A C32A C33A O8A 0.1(13)
C37A C32A C33A C34A 178.6(9)
C37A C38A C39A C40A 176.9(8)
C37A C38A C39A C44A -6.2(13)
C37A C38A C43A C42A -179.3(8)
C38A C39A C40A C41A 3.7(13)
C38A C39A C44A C45A -61.2(13)
C38A C39A C44A C49A 123.2(10)
C39A C38A C43A C42A 1.4(13)
C39A C40A C41A C3A -176.1(8)
C39A C40A C41A C42A -0.9(13)
C39A C44A C45A C46A -169.1(9)
C39A C44A C49A C48A 171.4(10)
C40A C39A C44A C45A 115.8(10)
C40A C39A C44A C49A -59.9(12)
C40A C41A C42A C43A -1.6(13)
C40A C41A C42A C56A 174.2(8)
C41A C42A C43A C38A 1.3(13)
C41A C42A C56A C57A -56.8(12)
C41A C42A C56A C61A 127.8(10)
C42A C56A C57A C58A -173.0(9)
C42A C56A C61A C60A 173.3(9)
C43A C38A C39A C40A -3.8(12)
C43A C38A C39A C44A 173.1(8)
C43A C42A C56A C57A 119.0(10)
C43A C42A C56A C61A -56.3(12)
C44A C39A C40A C41A -173.3(8)
C44A C45A C46A C47A -4.5(16)
C45A C44A C49A C48A -4.4(15)
C45A C46A C47A C48A 0.0(17)
C45A C46A C47A C50A 177.3(11)
C46A C47A C48A C49A 2.2(17)
C46A C47A C50A O9A 126.9(13)
C46A C47A C50A N1A -49.4(17)
C47A C48A C49A C44A 0.0(17)
C48A C47A C50A O9A -55.8(17)
C48A C47A C50A N1A 128.0(12)
C49A C44A C45A C46A 6.7(15)
C50A N1A C51A C52A -132.1(12)
C50A N1A C54A C53A 157.5(11)
C50A N1A C54A C55A -82.7(13)
C50A C47A C48A C49A -175.2(11)
C51A N1A C50A O9A 166.9(12)
C51A N1A C50A C47A -16.8(18)
C51A N1A C54A C53A -1.9(12)
C51A N1A C54A C55A 117.9(10)
C51A C52A C53A C54A 35.6(12)
C52A C53A C54A N1A -21.1(12)
C52A C53A C54A C55A -142.0(10)
C53A C54A C55A O10A -174.1(10)
C54A N1A C50A O9A 12.0(18)
C54A N1A C50A C47A -171.7(10)
C54A N1A C51A C52A 25.0(12)
C56A C42A C43A C38A -174.7(8)
C56A C57A C58A C59A -1.1(14)
C57A C56A C61A C60A -2.2(14)
C57A C58A C59A C60A -0.4(14)
C57A C58A C59A C62A -178.6(10)
C58A C59A C60A C61A 0.6(14)
C58A C59A C62A O11A 136.4(11)
C58A C59A C62A N2A -43.3(16)
C59A C60A C61A C56A 0.7(15)
C60A C59A C62A O11A -41.6(17)
C60A C59A C62A N2A 138.7(11)
C61A C56A C57A C58A 2.5(13)
C62A N2A C63A C64A -137.9(12)
C62A N2A C66A C65A 160.7(13)
C62A N2A C66A C67A -76.3(14)
C62A C59A C60A C61A 178.8(11)
C63A N2A C62A O11A 163.0(13)
C63A N2A C62A C59A -17.3(17)
C63A N2A C66A C65A -1.8(16)
C63A N2A C66A C67A 121.1(12)
C63A C64A C65A C66A 40.0(18)
C64A C65A C66A N2A -22.7(16)
C64A C65A C66A C67A -142.4(13)
C65A C66A C67A O12A -60.5(14)
C66A N2A C62A O11A 2.1(18)
C66A N2A C62A C59A -178.2(10)
C66A N2A C63A C64A 24.9(15)
